data_7003282
loop_
_publ_author_name
'Jeon, Sang-Jin'
'Waymouth, Robert M.'

_publ_section_title
;
 New bimetallic complexes of late transition metals involving
 pyrazole-bridged bis N-heterocyclic carbene ligands
;
_journal_issue 4
_journal_name_full 'Dalton Transactions'
_journal_page_first 437
_journal_page_last 439
_journal_paper_doi 10.1039/b715212d
_journal_year 2008
_chemical_absolute_configuration ad
_chemical_formula_moiety 'C51 H67 Ir2 N6, F6 P'
_chemical_formula_sum 'C51 H67 F6 Ir2 N6 P'
_chemical_formula_weight 1293.48
_chemical_name_common 07044
_chemical_name_systematic
;
?
;
_space_group_IT_number 5
_symmetry_cell_setting monoclinic
_symmetry_space_group_name_Hall 'C 2y'
_symmetry_space_group_name_H-M 'C 1 2 1'
_atom_sites_solution_hydrogens geom
_atom_sites_solution_primary direct
_atom_sites_solution_secondary difmap
_audit_creation_method SHELXL-97
_cell_angle_alpha 90.00
_cell_angle_beta 91.924(4)
_cell_angle_gamma 90.00
_cell_formula_units_Z 6
_cell_length_a 30.809(8)
_cell_length_b 18.203(5)
_cell_length_c 16.420(4)
_cell_measurement_reflns_used 3447
_cell_measurement_temperature 173(2)
_cell_volume 9203(4)
_computing_cell_refinement 'SAINT, Bruker'
_computing_data_collection 'SMART, Bruker'
_computing_data_reduction 'SAINT, Bruker'
_computing_molecular_graphics 'SHELXTL, Bruker'
_computing_structure_refinement 'SHELXL-97 (Sheldrick, 1997)'
_computing_structure_solution SIR97
_diffrn_ambient_temperature 173(2)
_diffrn_measured_fraction_theta_full 0.998
_diffrn_measured_fraction_theta_max 0.998
_diffrn_measurement_device_type 'Bruker SMART Platform CCD'
_diffrn_measurement_method 'area detector, omega scans per phi'
_diffrn_radiation_monochromator graphite
_diffrn_radiation_source 'normal-focus sealed tube'
_diffrn_radiation_type MoK\a
_diffrn_radiation_wavelength 0.71073
_diffrn_reflns_av_R_equivalents 0.0549
_diffrn_reflns_av_sigmaI/netI 0.0623
_diffrn_reflns_limit_h_max 36
_diffrn_reflns_limit_h_min -36
_diffrn_reflns_limit_k_max 21
_diffrn_reflns_limit_k_min -21
_diffrn_reflns_limit_l_max 19
_diffrn_reflns_limit_l_min -19
_diffrn_reflns_number 45218
_diffrn_reflns_theta_full 25.08
_diffrn_reflns_theta_max 25.08
_diffrn_reflns_theta_min 1.24
_exptl_absorpt_coefficient_mu 4.411
_exptl_absorpt_correction_T_max 0.5575
_exptl_absorpt_correction_T_min 0.2164
_exptl_absorpt_correction_type multi-scan
_exptl_absorpt_process_details 'SADABS, R. Blessing, 1995'
_exptl_crystal_colour orange
_exptl_crystal_density_diffrn 1.400
_exptl_crystal_density_method 'not measured'
_exptl_crystal_description block
_exptl_crystal_F_000 3828
_exptl_crystal_size_max 0.50
_exptl_crystal_size_mid 0.30
_exptl_crystal_size_min 0.15
_refine_diff_density_max 3.350
_refine_diff_density_min -1.661
_refine_diff_density_rms 0.160
_refine_ls_abs_structure_details 'Flack H D (1983), 7824 Friedel Pairs, Acta Cryst. A39, 876-881'
_refine_ls_abs_structure_Flack 0.059(9)
_refine_ls_extinction_method none
_refine_ls_goodness_of_fit_ref 1.036
_refine_ls_hydrogen_treatment constr
_refine_ls_matrix_type full
_refine_ls_number_parameters 935
_refine_ls_number_reflns 16290
_refine_ls_number_restraints 230
_refine_ls_restrained_S_all 1.030
_refine_ls_R_factor_all 0.0525
_refine_ls_R_factor_gt 0.0466
_refine_ls_shift/su_max 0.003
_refine_ls_shift/su_mean 0.000
_refine_ls_structure_factor_coef Fsqd
_refine_ls_weighting_details 'calc w=1/[\s^2^(Fo^2^)+(0.0764P)^2^+0.0000P] where P=(Fo^2^+2Fc^2^)/3'
_refine_ls_weighting_scheme calc
_refine_ls_wR_factor_gt 0.1176
_refine_ls_wR_factor_ref 0.1209
_reflns_number_gt 14518
_reflns_number_total 16290
_reflns_threshold_expression >2sigma(I)
_cod_data_source_file b715212d.txt
_cod_data_source_block zzzs
_cod_depositor_comments
;
The following automatic conversions were performed:
'_symmetry_cell_setting' value 'Monoclinic' changed to 'monoclinic'
according to '/home/saulius/struct/CIF-dictionaries/cif_core.dic'
dictionary named 'cif_core.dic' version 2.4.1 from 2010-06-29.

Automatic conversion script
Id: cif_fix_enum 1527 2010-12-29 10:47:43Z saulius 
;
_cod_original_cell_volume 9204(4)
_cod_original_sg_symbol_H-M C2
_cod_database_code 7003282

loop_
_symmetry_equiv_pos_as_xyz
'x, y, z'
'-x, y, -z'
'x+1/2, y+1/2, z'
'-x+1/2, y+1/2, -z'

loop_
_atom_site_label
_atom_site_type_symbol
_atom_site_fract_x
_atom_site_fract_y
_atom_site_fract_z
_atom_site_U_iso_or_equiv
_atom_site_adp_type
_atom_site_occupancy
_atom_site_symmetry_multiplicity
_atom_site_calc_flag
_atom_site_refinement_flags
_atom_site_disorder_assembly
_atom_site_disorder_group
Ir1 Ir 0.542444(11) 0.79571(2) 0.40212(2) 0.03306(10) Uani 1 1 d . . .
Ir2 Ir 0.808491(11) 0.83003(2) 0.24079(2) 0.03236(10) Uani 1 1 d . . .
Ir3 Ir 0.846613(12) 0.71033(2) 0.03631(2) 0.03561(10) Uani 1 1 d . . .
P1 P 0.53892(9) 0.40426(15) 0.35050(17) 0.0419(6) Uani 1 1 d . . .
F1 F 0.5148(3) 0.3589(4) 0.2798(5) 0.083(3) Uani 1 1 d . . .
F2 F 0.5205(3) 0.3547(5) 0.4212(6) 0.093(3) Uani 1 1 d . . .
F3 F 0.5639(2) 0.4510(4) 0.4203(5) 0.067(2) Uani 1 1 d . . .
F4 F 0.5596(3) 0.4531(5) 0.2838(5) 0.080(2) Uani 1 1 d . . .
F5 F 0.4984(2) 0.4587(4) 0.3583(6) 0.076(2) Uani 1 1 d . . .
F6 F 0.5784(3) 0.3485(4) 0.3460(5) 0.075(2) Uani 1 1 d . . .
P2 P 0.5035(4) 0.5294(2) -0.0058(6) 0.0448(18) Uani 0.454(17) 1 d PD A -1
F7 F 0.4624(5) 0.5666(8) -0.0491(9) 0.096(5) Uani 0.454(17) 1 d PD A -1
F8 F 0.4835(5) 0.4507(6) -0.0244(11) 0.082(5) Uani 0.454(17) 1 d PD A -1
F9 F 0.4799(5) 0.5311(9) 0.0785(8) 0.067(4) Uani 0.454(17) 1 d PD A -1
F10 F 0.5235(5) 0.6079(5) 0.0130(11) 0.082(5) Uani 0.454(17) 1 d PD A -1
F11 F 0.5446(4) 0.4920(8) 0.0375(9) 0.096(5) Uani 0.454(17) 1 d PD A -1
F12 F 0.5271(4) 0.5277(9) -0.0900(7) 0.067(4) Uani 0.454(17) 1 d PD A -1
P2' P 0.5035(4) 0.5294(2) -0.0058(6) 0.0448(18) Uani 0.046(17) 1 d PD A -2
F7' F 0.470(3) 0.594(5) -0.017(8) 0.096(5) Uani 0.046(17) 1 d PD A -2
F8' F 0.475(3) 0.480(6) -0.066(5) 0.082(5) Uani 0.046(17) 1 d PD A -2
F9' F 0.477(3) 0.499(7) 0.068(4) 0.067(4) Uani 0.046(17) 1 d PD A -2
F10' F 0.532(3) 0.579(6) 0.055(6) 0.082(5) Uani 0.046(17) 1 d PD A -2
F11' F 0.537(3) 0.465(5) 0.005(8) 0.096(5) Uani 0.046(17) 1 d PD A -2
F12' F 0.530(3) 0.560(7) -0.080(5) 0.067(4) Uani 0.046(17) 1 d PD A -2
N1 N 0.5070(3) 0.7566(5) 0.2226(5) 0.0358(18) Uani 1 1 d . . .
N2 N 0.5261(3) 0.6634(4) 0.2977(5) 0.0393(19) Uani 1 1 d . . .
N3 N 0.5109(3) 0.7103(5) 0.4623(4) 0.0354(17) Uani 1 1 d . . .
N4 N 0.8444(3) 0.7899(5) 0.4203(5) 0.044(2) Uani 1 1 d . . .
N5 N 0.8866(3) 0.8544(4) 0.3485(5) 0.0368(19) Uani 1 1 d . . .
N6 N 0.8661(2) 0.8225(5) 0.1773(5) 0.0349(17) Uani 1 1 d . . .
N7 N 0.8735(2) 0.8012(5) 0.1005(5) 0.0337(17) Uani 1 1 d . . .
N8 N 0.9005(2) 0.8053(5) -0.0683(5) 0.039(2) Uani 1 1 d . . .
N9 N 0.8452(3) 0.7784(4) -0.1424(5) 0.0372(19) Uani 1 1 d . . .
C1 C 0.5236(3) 0.7402(6) 0.2970(5) 0.034(2) Uani 1 1 d . . .
C2 C 0.5011(4) 0.6900(8) 0.1777(7) 0.061(4) Uani 1 1 d . . .
H2A H 0.4913 0.6868 0.1223 0.074 Uiso 1 1 calc R . .
C3 C 0.5111(4) 0.6336(7) 0.2251(7) 0.052(3) Uani 1 1 d . . .
H3A H 0.5086 0.5830 0.2119 0.063 Uiso 1 1 calc R . .
C4 C 0.4999(2) 0.8248(4) 0.1872(4) 0.046(2) Uani 1 1 d GU B .
C5 C 0.4631(2) 0.8641(5) 0.2075(5) 0.072(4) Uani 1 1 d GU . .
C6 C 0.4561(3) 0.9341(6) 0.1758(7) 0.112(7) Uani 1 1 d GU B .
H6 H 0.4310 0.9610 0.1896 0.134 Uiso 1 1 calc R . .
C7 C 0.4859(4) 0.9647(4) 0.1238(7) 0.111(7) Uani 1 1 d GU . .
H7 H 0.4811 1.0125 0.1021 0.133 Uiso 1 1 calc R B .
C8 C 0.5227(3) 0.9254(4) 0.1036(5) 0.071(3) Uani 1 1 d GU B .
H8 H 0.5430 0.9464 0.0681 0.085 Uiso 1 1 calc R . .
C9 C 0.5297(2) 0.8555(4) 0.1353(4) 0.042(2) Uani 1 1 d GU . .
C10 C 0.4277(4) 0.8299(9) 0.2614(7) 0.086(5) Uani 0.86(3) 1 d PDU B 1
H10 H 0.4425 0.8003 0.3053 0.103 Uiso 0.86(3) 1 calc PR B 1
C11 C 0.4002(9) 0.8873(17) 0.3010(12) 0.143(11) Uani 0.86(3) 1 d PDU B 1
H11A H 0.4189 0.9203 0.3338 0.215 Uiso 0.86(3) 1 calc PR B 1
H11B H 0.3794 0.8633 0.3362 0.215 Uiso 0.86(3) 1 calc PR B 1
H11C H 0.3844 0.9158 0.2589 0.215 Uiso 0.86(3) 1 calc PR B 1
C12 C 0.3989(6) 0.7797(16) 0.2118(16) 0.110(7) Uani 0.86(3) 1 d PDU B 1
H12A H 0.4165 0.7414 0.1871 0.165 Uiso 0.86(3) 1 calc PR B 1
H12B H 0.3836 0.8079 0.1688 0.165 Uiso 0.86(3) 1 calc PR B 1
H12C H 0.3776 0.7569 0.2470 0.165 Uiso 0.86(3) 1 calc PR B 1
C10' C 0.4277(4) 0.8299(9) 0.2614(7) 0.086(5) Uani 0.14(3) 1 d PD B 2
H10' H 0.4048 0.8626 0.2364 0.103 Uiso 0.14(3) 1 calc PR B 2
C11' C 0.405(4) 0.828(9) 0.341(4) 0.143(11) Uani 0.14(3) 1 d PD B 2
H11D H 0.4150 0.8689 0.3755 0.215 Uiso 0.14(3) 1 calc PR B 2
H11E H 0.4111 0.7814 0.3689 0.215 Uiso 0.14(3) 1 calc PR B 2
H11F H 0.3734 0.8325 0.3306 0.215 Uiso 0.14(3) 1 calc PR B 2
C12' C 0.412(5) 0.766(7) 0.210(10) 0.110(7) Uani 0.14(3) 1 d PD B 2
H12D H 0.4295 0.7639 0.1607 0.165 Uiso 0.14(3) 1 calc PR B 2
H12E H 0.3817 0.7727 0.1946 0.165 Uiso 0.14(3) 1 calc PR B 2
H12F H 0.4163 0.7206 0.2410 0.165 Uiso 0.14(3) 1 calc PR B 2
C13 C 0.5703(4) 0.8139(7) 0.1126(7) 0.059(3) Uani 0.19(5) 1 d PDU B 1
H13 H 0.5680 0.7712 0.1505 0.070 Uiso 0.19(5) 1 calc PR B 1
C14 C 0.6133(17) 0.849(6) 0.149(5) 0.098(7) Uani 0.19(5) 1 d PDU B 1
H14A H 0.6384 0.8216 0.1308 0.148 Uiso 0.19(5) 1 calc PR B 1
H14B H 0.6129 0.8483 0.2088 0.148 Uiso 0.19(5) 1 calc PR B 1
H14C H 0.6153 0.9004 0.1307 0.148 Uiso 0.19(5) 1 calc PR B 1
C15 C 0.580(3) 0.771(5) 0.032(4) 0.073(5) Uani 0.19(5) 1 d PDU B 1
H15A H 0.6086 0.7488 0.0363 0.109 Uiso 0.19(5) 1 calc PR B 1
H15B H 0.5785 0.8054 -0.0143 0.109 Uiso 0.19(5) 1 calc PR B 1
H15C H 0.5577 0.7327 0.0231 0.109 Uiso 0.19(5) 1 calc PR B 1
C13' C 0.5703(4) 0.8139(7) 0.1126(7) 0.059(3) Uani 0.81(5) 1 d PD B 2
H13' H 0.5756 0.7731 0.1525 0.070 Uiso 0.81(5) 1 calc PR B 2
C14' C 0.6104(5) 0.8657(14) 0.1149(15) 0.098(7) Uani 0.81(5) 1 d PD B 2
H14D H 0.6363 0.8379 0.1004 0.148 Uiso 0.81(5) 1 calc PR B 2
H14E H 0.6147 0.8861 0.1698 0.148 Uiso 0.81(5) 1 calc PR B 2
H14F H 0.6056 0.9058 0.0758 0.148 Uiso 0.81(5) 1 calc PR B 2
C15' C 0.5628(8) 0.7802(12) 0.0247(8) 0.073(5) Uani 0.81(5) 1 d PD B 2
H15D H 0.5888 0.7531 0.0094 0.109 Uiso 0.81(5) 1 calc PR B 2
H15E H 0.5571 0.8198 -0.0146 0.109 Uiso 0.81(5) 1 calc PR B 2
H15F H 0.5379 0.7467 0.0246 0.109 Uiso 0.81(5) 1 calc PR B 2
C16 C 0.5415(6) 0.6228(9) 0.3710(8) 0.073(4) Uani 1 1 d . . .
H16A H 0.5381 0.5694 0.3613 0.087 Uiso 1 1 calc R . .
H16B H 0.5727 0.6331 0.3815 0.087 Uiso 1 1 calc R . .
C17 C 0.5174(4) 0.6438(6) 0.4418(6) 0.046(3) Uani 1 1 d . . .
C18 C 0.5000 0.5947(9) 0.5000 0.053(4) Uani 1 2 d S . .
H18A H 0.5000 0.5425 0.5000 0.064 Uiso 1 2 calc SR . .
C19 C 0.5597(4) 0.8939(7) 0.3399(8) 0.059(3) Uani 1 1 d U . .
H19A H 0.5462 0.9007 0.2842 0.071 Uiso 1 1 calc R . .
C20 C 0.5948(4) 0.8500(8) 0.3448(7) 0.058(3) Uani 1 1 d U . .
H20A H 0.6019 0.8275 0.2913 0.069 Uiso 1 1 calc R . .
C21 C 0.6355(4) 0.8605(14) 0.4021(8) 0.108(7) Uani 1 1 d U . .
H21A H 0.6390 0.9132 0.4158 0.130 Uiso 1 1 calc R . .
H21B H 0.6617 0.8442 0.3741 0.130 Uiso 1 1 calc R . .
C22 C 0.6305(4) 0.8141(13) 0.4838(8) 0.092(5) Uani 1 1 d U . .
H22A H 0.6433 0.7648 0.4762 0.110 Uiso 1 1 calc R . .
H22B H 0.6471 0.8387 0.5286 0.110 Uiso 1 1 calc R . .
C23 C 0.5849(3) 0.8054(8) 0.5077(6) 0.054(3) Uani 1 1 d U . .
H23A H 0.5806 0.7664 0.5495 0.065 Uiso 1 1 calc R . .
C24 C 0.5549(4) 0.8627(6) 0.5104(6) 0.046(2) Uani 1 1 d U . .
H24A H 0.5328 0.8566 0.5533 0.055 Uiso 1 1 calc R . .
C25 C 0.5642(6) 0.9426(7) 0.4887(9) 0.077(4) Uani 1 1 d U . .
H25A H 0.5460 0.9749 0.5222 0.093 Uiso 1 1 calc R . .
H25B H 0.5950 0.9535 0.5029 0.093 Uiso 1 1 calc R . .
C26 C 0.5554(6) 0.9605(7) 0.3999(9) 0.079(4) Uani 1 1 d U . .
H26A H 0.5759 0.9994 0.3838 0.095 Uiso 1 1 calc R . .
H26B H 0.5257 0.9806 0.3935 0.095 Uiso 1 1 calc R . .
C27 C 0.8466(3) 0.8228(5) 0.3458(5) 0.0290(14) Uani 1 1 d . . .
C28 C 0.8823(3) 0.8042(8) 0.4666(7) 0.055(3) Uani 1 1 d . . .
H28A H 0.8889 0.7874 0.5204 0.066 Uiso 1 1 calc R . .
C29 C 0.9075(3) 0.8461(7) 0.4211(7) 0.049(3) Uani 1 1 d . . .
H29A H 0.9350 0.8661 0.4370 0.058 Uiso 1 1 calc R . .
C30 C 0.9019(4) 0.9011(6) 0.2844(6) 0.045(3) Uani 1 1 d . . .
H30A H 0.9320 0.9168 0.2981 0.054 Uiso 1 1 calc R . .
H30B H 0.8835 0.9457 0.2804 0.054 Uiso 1 1 calc R . .
C31 C 0.9008(3) 0.8630(5) 0.2049(6) 0.036(2) Uani 1 1 d . . .
C32 C 0.9310(3) 0.8701(6) 0.1412(6) 0.039(2) Uani 1 1 d . . .
H32A H 0.9571 0.8980 0.1408 0.046 Uiso 1 1 calc R . .
C33 C 0.9126(3) 0.8258(7) 0.0796(6) 0.046(2) Uani 1 1 d . . .
C34 C 0.9325(3) 0.8064(6) 0.0025(6) 0.045(2) Uani 1 1 d . . .
H34A H 0.9461 0.7574 0.0081 0.054 Uiso 1 1 calc R . .
H34B H 0.9557 0.8424 -0.0086 0.054 Uiso 1 1 calc R . .
C35 C 0.9066(3) 0.8406(6) -0.1385(7) 0.047(3) Uani 1 1 d . . .
H35A H 0.9306 0.8703 -0.1522 0.057 Uiso 1 1 calc R . .
C36 C 0.8716(4) 0.8249(7) -0.1849(6) 0.046(3) Uani 1 1 d . . .
H36A H 0.8657 0.8428 -0.2384 0.055 Uiso 1 1 calc R . .
C37 C 0.8638(3) 0.7674(5) -0.0663(5) 0.0290(14) Uani 1 1 d . . .
C38 C 0.8089(3) 0.7493(6) 0.4518(6) 0.041(2) Uani 1 1 d . C .
C39 C 0.8058(5) 0.6724(7) 0.4341(8) 0.065(4) Uani 1 1 d . . .
C40 C 0.7665(7) 0.6404(9) 0.4698(10) 0.089(6) Uani 1 1 d . C .
H40A H 0.7597 0.5909 0.4561 0.107 Uiso 1 1 calc R . .
C41 C 0.7405(6) 0.6735(9) 0.5180(9) 0.075(4) Uani 1 1 d . . .
H41A H 0.7169 0.6478 0.5404 0.090 Uiso 1 1 calc R C .
C42 C 0.7473(4) 0.7464(7) 0.5365(7) 0.052(3) Uani 1 1 d . C .
H42A H 0.7276 0.7721 0.5696 0.063 Uiso 1 1 calc R . .
C43 C 0.7830(3) 0.7820(6) 0.5064(6) 0.039(2) Uani 1 1 d . . .
C44 C 0.8335(5) 0.6351(7) 0.3795(9) 0.081(4) Uani 0.67(4) 1 d PDU C 1
H44 H 0.8399 0.6733 0.3378 0.097 Uiso 0.67(4) 1 calc PR C 1
C45 C 0.8162(12) 0.5653(11) 0.3251(14) 0.075(6) Uani 0.67(4) 1 d PDU C 1
H45A H 0.8397 0.5473 0.2917 0.113 Uiso 0.67(4) 1 calc PR C 1
H45B H 0.7917 0.5808 0.2896 0.113 Uiso 0.67(4) 1 calc PR C 1
H45C H 0.8068 0.5260 0.3613 0.113 Uiso 0.67(4) 1 calc PR C 1
C46 C 0.8809(13) 0.621(2) 0.426(3) 0.149(14) Uani 0.67(4) 1 d PDU C 1
H46A H 0.9003 0.5959 0.3890 0.223 Uiso 0.67(4) 1 calc PR C 1
H46B H 0.8770 0.5907 0.4745 0.223 Uiso 0.67(4) 1 calc PR C 1
H46C H 0.8937 0.6684 0.4424 0.223 Uiso 0.67(4) 1 calc PR C 1
C44' C 0.8335(5) 0.6351(7) 0.3795(9) 0.081(4) Uani 0.33(4) 1 d PDU C 2
H44' H 0.8456 0.6723 0.3417 0.097 Uiso 0.33(4) 1 calc PR C 2
C45' C 0.7980(17) 0.585(3) 0.328(3) 0.075(6) Uani 0.33(4) 1 d PDU C 2
H45D H 0.8129 0.5562 0.2871 0.113 Uiso 0.33(4) 1 calc PR C 2
H45E H 0.7767 0.6176 0.3003 0.113 Uiso 0.33(4) 1 calc PR C 2
H45F H 0.7831 0.5524 0.3650 0.113 Uiso 0.33(4) 1 calc PR C 2
C46' C 0.874(3) 0.587(4) 0.419(7) 0.149(14) Uani 0.33(4) 1 d PDU C 2
H46D H 0.8971 0.5829 0.3795 0.223 Uiso 0.33(4) 1 calc PR C 2
H46E H 0.8639 0.5375 0.4330 0.223 Uiso 0.33(4) 1 calc PR C 2
H46F H 0.8856 0.6112 0.4685 0.223 Uiso 0.33(4) 1 calc PR C 2
C47 C 0.7866(4) 0.8636(6) 0.5290(7) 0.045(3) Uani 1 1 d . C .
H47A H 0.8077 0.8864 0.4915 0.054 Uiso 1 1 calc R . .
C48 C 0.8077(5) 0.8658(8) 0.6161(8) 0.066(4) Uani 1 1 d . . .
H48A H 0.8355 0.8396 0.6167 0.099 Uiso 1 1 calc R C .
H48B H 0.7882 0.8423 0.6543 0.099 Uiso 1 1 calc R . .
H48C H 0.8126 0.9170 0.6325 0.099 Uiso 1 1 calc R . .
C49 C 0.7458(5) 0.9071(9) 0.5221(10) 0.074(4) Uani 1 1 d . . .
H49A H 0.7292 0.8924 0.4728 0.111 Uiso 1 1 calc R C .
H49B H 0.7529 0.9595 0.5190 0.111 Uiso 1 1 calc R . .
H49C H 0.7284 0.8981 0.5700 0.111 Uiso 1 1 calc R . .
C50 C 0.8060(3) 0.7454(6) -0.1800(6) 0.043(2) Uani 1 1 d . . .
C51 C 0.8122(4) 0.6853(6) -0.2322(6) 0.043(2) Uani 1 1 d . . .
C52 C 0.7752(4) 0.6540(7) -0.2681(7) 0.053(3) Uani 1 1 d . . .
H52A H 0.7776 0.6131 -0.3035 0.064 Uiso 1 1 calc R . .
C53 C 0.7344(5) 0.6832(8) -0.2515(8) 0.068(4) Uani 1 1 d . . .
H53A H 0.7093 0.6608 -0.2757 0.082 Uiso 1 1 calc R . .
C54 C 0.7292(4) 0.7419(9) -0.2026(7) 0.060(3) Uani 1 1 d . . .
H54A H 0.7009 0.7604 -0.1935 0.072 Uiso 1 1 calc R . .
C55 C 0.7665(4) 0.7762(5) -0.1646(6) 0.041(2) Uani 1 1 d . . .
C56 C 0.8559(4) 0.6555(6) -0.2503(7) 0.054(3) Uani 1 1 d . . .
H56A H 0.8773 0.6775 -0.2100 0.065 Uiso 1 1 calc R . .
C57 C 0.8708(6) 0.6744(9) -0.3346(8) 0.081(5) Uani 1 1 d . . .
H57A H 0.9014 0.6606 -0.3392 0.122 Uiso 1 1 calc R . .
H57B H 0.8676 0.7274 -0.3438 0.122 Uiso 1 1 calc R . .
H57C H 0.8531 0.6476 -0.3754 0.122 Uiso 1 1 calc R . .
C58 C 0.8599(5) 0.5686(8) -0.2430(10) 0.085(5) Uani 1 1 d . . .
H58A H 0.8493 0.5527 -0.1902 0.128 Uiso 1 1 calc R . .
H58B H 0.8903 0.5541 -0.2473 0.128 Uiso 1 1 calc R . .
H58C H 0.8424 0.5455 -0.2869 0.128 Uiso 1 1 calc R . .
C59 C 0.7607(4) 0.8430(7) -0.1120(8) 0.060(3) Uani 1 1 d . . .
H59A H 0.7849 0.8427 -0.0699 0.072 Uiso 1 1 calc R . .
C60 C 0.7182(4) 0.8436(12) -0.0660(8) 0.086(5) Uani 1 1 d . . .
H60A H 0.7040 0.7956 -0.0716 0.129 Uiso 1 1 calc R . .
H60B H 0.6989 0.8818 -0.0888 0.129 Uiso 1 1 calc R . .
H60C H 0.7245 0.8538 -0.0082 0.129 Uiso 1 1 calc R . .
C61 C 0.7667(5) 0.9147(7) -0.1657(10) 0.079(5) Uani 1 1 d . . .
H61A H 0.7948 0.9128 -0.1918 0.118 Uiso 1 1 calc R . .
H61B H 0.7655 0.9583 -0.1309 0.118 Uiso 1 1 calc R . .
H61C H 0.7433 0.9173 -0.2077 0.118 Uiso 1 1 calc R . .
C62 C 0.7585(4) 0.8806(7) 0.3053(9) 0.058(3) Uani 1 1 d U . .
H62A H 0.7673 0.8934 0.3628 0.069 Uiso 1 1 calc R . .
C63 C 0.7484(3) 0.8068(7) 0.2947(7) 0.048(2) Uani 1 1 d U . .
H63A H 0.7506 0.7764 0.3454 0.058 Uiso 1 1 calc R . .
C64 C 0.7152(4) 0.7814(10) 0.2328(8) 0.077(4) Uani 1 1 d U . .
H64A H 0.7097 0.7287 0.2432 0.092 Uiso 1 1 calc R . .
H64B H 0.6878 0.8079 0.2431 0.092 Uiso 1 1 calc R . .
C65 C 0.7230(4) 0.7887(13) 0.1531(9) 0.101(6) Uani 1 1 d U . .
H65A H 0.6998 0.8197 0.1280 0.121 Uiso 1 1 calc R . .
H65B H 0.7206 0.7395 0.1275 0.121 Uiso 1 1 calc R . .
C66 C 0.7678(3) 0.8225(8) 0.1311(6) 0.050(2) Uani 1 1 d U . .
H66A H 0.7820 0.7975 0.0847 0.060 Uiso 1 1 calc R . .
C67 C 0.7815(4) 0.8921(7) 0.1444(8) 0.055(3) Uani 1 1 d U . .
H67A H 0.8030 0.9103 0.1048 0.066 Uiso 1 1 calc R . .
C68 C 0.7521(6) 0.9543(9) 0.1824(11) 0.088(5) Uani 1 1 d U . .
H68A H 0.7684 1.0011 0.1815 0.106 Uiso 1 1 calc R . .
H68B H 0.7259 0.9605 0.1464 0.106 Uiso 1 1 calc R . .
C69 C 0.7389(5) 0.9433(9) 0.2590(10) 0.080(4) Uani 1 1 d U . .
H69A H 0.7070 0.9364 0.2565 0.096 Uiso 1 1 calc R . .
H69B H 0.7449 0.9888 0.2906 0.096 Uiso 1 1 calc R . .
C70 C 0.8178(4) 0.6601(6) 0.1416(7) 0.049(2) Uani 1 1 d U . .
H70A H 0.8104 0.6942 0.1868 0.058 Uiso 1 1 calc R . .
C71 C 0.8598(5) 0.6404(6) 0.1382(7) 0.056(3) Uani 1 1 d U . .
H71A H 0.8781 0.6655 0.1813 0.067 Uiso 1 1 calc R . .
C72 C 0.8793(9) 0.5703(11) 0.1128(11) 0.115(7) Uani 1 1 d U . .
H72A H 0.9112 0.5766 0.1104 0.137 Uiso 1 1 calc R . .
H72B H 0.8737 0.5324 0.1544 0.137 Uiso 1 1 calc R . .
C73 C 0.8639(7) 0.5468(8) 0.0403(13) 0.103(5) Uani 1 1 d U . .
H73A H 0.8392 0.5134 0.0498 0.124 Uiso 1 1 calc R . .
H73B H 0.8868 0.5174 0.0149 0.124 Uiso 1 1 calc R . .
C74 C 0.8481(5) 0.6073(7) -0.0226(7) 0.065(3) Uani 1 1 d U . .
H74A H 0.8615 0.6062 -0.0771 0.078 Uiso 1 1 calc R . .
C75 C 0.8055(5) 0.6310(6) -0.0211(8) 0.059(3) Uani 1 1 d U . .
H75A H 0.7940 0.6474 -0.0758 0.071 Uiso 1 1 calc R . .
C76 C 0.7693(5) 0.6045(10) 0.0347(9) 0.086(5) Uani 1 1 d U . .
H76A H 0.7437 0.6371 0.0278 0.104 Uiso 1 1 calc R . .
H76B H 0.7604 0.5541 0.0189 0.104 Uiso 1 1 calc R . .
C77 C 0.7842(6) 0.6050(9) 0.1182(9) 0.079(4) Uani 1 1 d U . .
H77A H 0.7959 0.5557 0.1316 0.095 Uiso 1 1 calc R . .
H77B H 0.7588 0.6131 0.1524 0.095 Uiso 1 1 calc R . .

loop_
_atom_site_aniso_label
_atom_site_aniso_U_11
_atom_site_aniso_U_22
_atom_site_aniso_U_33
_atom_site_aniso_U_23
_atom_site_aniso_U_13
_atom_site_aniso_U_12
Ir1 0.03329(19) 0.03258(19) 0.0332(2) -0.00238(16) -0.00001(14) 0.00014(15)
Ir2 0.03093(18) 0.03016(18) 0.0358(2) 0.00125(16) -0.00164(14) 0.00090(15)
Ir3 0.0393(2) 0.02883(18) 0.0389(2) 0.00147(16) 0.00394(16) 0.00009(16)
P1 0.0407(14) 0.0387(15) 0.0463(15) -0.0035(12) 0.0018(11) 0.0041(11)
F1 0.091(6) 0.065(5) 0.090(6) -0.035(4) -0.041(5) 0.006(4)
F2 0.104(7) 0.089(6) 0.091(6) 0.023(5) 0.050(5) 0.001(5)
F3 0.062(4) 0.071(5) 0.068(5) -0.015(4) -0.016(3) 0.011(4)
F4 0.104(6) 0.072(5) 0.066(5) 0.012(4) 0.024(4) -0.006(5)
F5 0.045(4) 0.061(5) 0.120(7) -0.023(4) -0.020(4) 0.013(3)
F6 0.070(5) 0.070(5) 0.084(5) -0.010(4) 0.003(4) 0.034(4)
P2 0.060(4) 0.034(2) 0.041(3) 0.012(5) 0.012(3) 0.003(5)
F7 0.094(9) 0.128(13) 0.066(10) 0.052(8) 0.001(7) 0.021(9)
F8 0.121(11) 0.055(7) 0.073(10) -0.014(7) 0.019(8) -0.042(7)
F9 0.076(7) 0.073(9) 0.054(5) 0.005(11) 0.017(5) -0.015(12)
F10 0.121(11) 0.055(7) 0.073(10) -0.014(7) 0.019(8) -0.042(7)
F11 0.094(9) 0.128(13) 0.066(10) 0.052(8) 0.001(7) 0.021(9)
F12 0.076(7) 0.073(9) 0.054(5) 0.005(11) 0.017(5) -0.015(12)
P2' 0.060(4) 0.034(2) 0.041(3) 0.012(5) 0.012(3) 0.003(5)
F7' 0.094(9) 0.128(13) 0.066(10) 0.052(8) 0.001(7) 0.021(9)
F8' 0.121(11) 0.055(7) 0.073(10) -0.014(7) 0.019(8) -0.042(7)
F9' 0.076(7) 0.073(9) 0.054(5) 0.005(11) 0.017(5) -0.015(12)
F10' 0.121(11) 0.055(7) 0.073(10) -0.014(7) 0.019(8) -0.042(7)
F11' 0.094(9) 0.128(13) 0.066(10) 0.052(8) 0.001(7) 0.021(9)
F12' 0.076(7) 0.073(9) 0.054(5) 0.005(11) 0.017(5) -0.015(12)
N1 0.040(4) 0.038(5) 0.030(4) 0.008(4) 0.000(3) 0.000(4)
N2 0.057(5) 0.024(4) 0.036(5) -0.002(3) -0.003(4) 0.005(4)
N3 0.044(4) 0.031(4) 0.032(4) -0.005(4) 0.002(3) 0.000(4)
N4 0.053(5) 0.046(5) 0.035(4) -0.003(4) 0.001(4) 0.004(4)
N5 0.036(4) 0.037(5) 0.036(4) -0.008(3) -0.006(3) -0.004(3)
N6 0.028(4) 0.032(4) 0.044(5) -0.006(4) 0.000(3) -0.006(3)
N7 0.028(4) 0.036(4) 0.038(4) 0.008(4) 0.001(3) 0.000(3)
N8 0.033(4) 0.055(6) 0.029(4) 0.003(4) 0.007(3) 0.011(4)
N9 0.050(5) 0.023(4) 0.038(5) -0.006(3) -0.007(4) -0.005(3)
C1 0.055(6) 0.035(5) 0.013(4) -0.004(4) -0.001(4) -0.005(5)
C2 0.052(7) 0.098(12) 0.034(6) -0.018(6) 0.004(5) -0.013(7)
C3 0.077(8) 0.039(6) 0.042(6) -0.005(5) 0.013(6) 0.002(6)
C4 0.050(5) 0.045(5) 0.043(6) 0.006(5) 0.000(4) 0.003(4)
C5 0.061(7) 0.099(9) 0.056(8) 0.025(7) 0.006(5) 0.038(7)
C6 0.111(12) 0.124(13) 0.103(13) 0.048(11) 0.032(9) 0.086(12)
C7 0.169(17) 0.073(10) 0.093(12) 0.036(9) 0.041(11) 0.069(10)
C8 0.074(8) 0.048(6) 0.090(10) 0.024(6) 0.007(6) 0.000(5)
C9 0.047(5) 0.045(5) 0.032(5) 0.008(4) -0.005(4) 0.004(4)
C10 0.047(6) 0.155(14) 0.056(8) 0.038(8) 0.000(5) 0.053(8)
C11 0.136(19) 0.23(3) 0.066(13) 0.024(13) 0.039(12) 0.115(18)
C12 0.048(12) 0.17(2) 0.108(14) 0.048(12) 0.014(11) 0.011(12)
C10' 0.047(6) 0.155(14) 0.056(8) 0.038(8) 0.000(5) 0.053(8)
C11' 0.136(19) 0.23(3) 0.066(13) 0.024(13) 0.039(12) 0.115(18)
C12' 0.048(12) 0.17(2) 0.108(14) 0.048(12) 0.014(11) 0.011(12)
C13 0.056(6) 0.073(10) 0.047(6) 0.018(5) 0.005(5) 0.012(6)
C14 0.053(8) 0.20(2) 0.046(12) 0.071(11) 0.005(8) -0.006(10)
C15 0.064(13) 0.106(14) 0.051(7) 0.031(7) 0.027(7) 0.054(10)
C13' 0.056(6) 0.073(10) 0.047(6) 0.018(5) 0.005(5) 0.012(6)
C14' 0.053(8) 0.20(2) 0.046(12) 0.071(11) 0.005(8) -0.006(10)
C15' 0.064(13) 0.106(14) 0.051(7) 0.031(7) 0.027(7) 0.054(10)
C16 0.111(12) 0.067(9) 0.041(7) 0.013(6) -0.001(7) 0.000(8)
C17 0.075(7) 0.029(5) 0.031(5) -0.003(4) -0.012(5) 0.023(5)
C18 0.093(13) 0.029(8) 0.037(8) 0.000 0.004(8) 0.000
C19 0.063(6) 0.055(7) 0.059(7) -0.003(5) 0.008(6) -0.032(5)
C20 0.042(5) 0.091(9) 0.042(5) -0.013(6) 0.019(4) -0.035(5)
C21 0.039(6) 0.23(2) 0.058(8) -0.023(9) 0.016(5) -0.040(9)
C22 0.036(5) 0.173(18) 0.065(7) -0.021(8) -0.017(5) -0.013(8)
C23 0.041(5) 0.087(8) 0.034(5) -0.011(6) -0.004(4) 0.001(5)
C24 0.063(6) 0.045(5) 0.032(5) -0.013(4) 0.017(5) -0.029(4)
C25 0.110(11) 0.048(6) 0.075(7) -0.017(6) 0.025(8) -0.045(7)
C26 0.126(13) 0.029(6) 0.085(8) -0.003(5) 0.028(9) -0.029(7)
C27 0.037(3) 0.023(3) 0.027(3) -0.008(3) 0.008(3) -0.001(3)
C28 0.041(6) 0.077(9) 0.046(6) -0.008(6) -0.009(5) 0.015(6)
C29 0.036(5) 0.065(8) 0.044(6) -0.005(5) -0.007(5) -0.005(5)
C30 0.050(6) 0.051(7) 0.033(5) 0.013(5) -0.007(4) -0.015(5)
C31 0.027(5) 0.025(5) 0.057(6) -0.006(4) -0.002(4) -0.001(4)
C32 0.032(5) 0.042(6) 0.042(6) 0.002(4) 0.002(4) -0.013(4)
C33 0.037(5) 0.056(6) 0.045(6) 0.007(5) 0.006(4) -0.008(5)
C34 0.034(5) 0.052(7) 0.049(6) -0.005(5) 0.004(4) -0.001(4)
C35 0.042(6) 0.047(7) 0.055(7) 0.004(5) 0.021(5) -0.007(5)
C36 0.067(7) 0.044(6) 0.027(5) 0.010(5) 0.023(5) -0.004(6)
C37 0.037(3) 0.023(3) 0.027(3) -0.008(3) 0.008(3) -0.001(3)
C38 0.052(6) 0.050(6) 0.020(5) 0.004(4) -0.003(4) -0.003(5)
C39 0.102(10) 0.044(7) 0.049(7) 0.004(6) -0.006(7) 0.026(7)
C40 0.147(16) 0.054(9) 0.067(10) 0.013(7) -0.003(10) -0.051(10)
C41 0.107(12) 0.064(9) 0.055(8) 0.026(8) 0.018(8) -0.028(9)
C42 0.064(7) 0.058(8) 0.036(6) -0.001(5) 0.007(5) 0.002(6)
C43 0.042(5) 0.048(6) 0.027(5) 0.001(4) 0.005(4) 0.001(5)
C44 0.130(11) 0.030(6) 0.084(10) 0.005(6) 0.021(8) 0.026(6)
C45 0.144(17) 0.020(9) 0.062(9) 0.023(8) 0.016(12) 0.019(9)
C46 0.24(2) 0.09(2) 0.108(18) -0.04(2) -0.079(18) 0.08(2)
C44' 0.130(11) 0.030(6) 0.084(10) 0.005(6) 0.021(8) 0.026(6)
C45' 0.144(17) 0.020(9) 0.062(9) 0.023(8) 0.016(12) 0.019(9)
C46' 0.24(2) 0.09(2) 0.108(18) -0.04(2) -0.079(18) 0.08(2)
C47 0.052(6) 0.037(6) 0.047(6) -0.012(5) 0.012(5) -0.003(5)
C48 0.078(9) 0.053(8) 0.068(9) -0.013(7) 0.009(7) 0.014(7)
C49 0.063(8) 0.068(9) 0.090(11) 0.017(8) -0.015(7) 0.019(7)
C50 0.039(5) 0.046(6) 0.044(6) 0.003(5) 0.005(4) -0.006(5)
C51 0.057(6) 0.039(6) 0.032(5) 0.002(4) 0.006(4) -0.021(5)
C52 0.061(7) 0.061(8) 0.037(6) -0.002(5) -0.004(5) -0.015(6)
C53 0.073(9) 0.073(9) 0.058(8) -0.002(7) -0.011(7) -0.025(7)
C54 0.035(6) 0.098(10) 0.047(7) -0.008(7) 0.002(5) 0.001(6)
C55 0.056(6) 0.028(5) 0.040(6) 0.004(4) -0.004(5) -0.006(4)
C56 0.065(7) 0.041(6) 0.057(7) -0.018(5) 0.026(6) -0.016(5)
C57 0.125(13) 0.065(9) 0.055(8) -0.008(7) 0.030(8) -0.020(9)
C58 0.089(10) 0.072(10) 0.098(11) -0.042(8) 0.057(9) -0.036(8)
C59 0.051(6) 0.066(9) 0.063(7) -0.021(6) -0.005(5) 0.026(6)
C60 0.062(8) 0.150(17) 0.047(7) -0.028(9) -0.003(6) 0.027(9)
C61 0.096(10) 0.029(6) 0.114(12) -0.023(7) 0.045(9) 0.013(7)
C62 0.037(6) 0.059(6) 0.078(8) 0.002(5) 0.012(5) 0.014(5)
C63 0.033(5) 0.064(6) 0.048(5) 0.003(5) 0.000(4) -0.006(5)
C64 0.052(7) 0.118(13) 0.061(7) 0.007(8) -0.002(5) -0.036(8)
C65 0.046(7) 0.188(18) 0.069(6) -0.044(11) 0.008(6) -0.046(9)
C66 0.022(4) 0.085(7) 0.043(6) -0.015(6) -0.005(4) 0.011(5)
C67 0.051(6) 0.050(6) 0.064(7) 0.018(5) -0.004(5) 0.028(5)
C68 0.089(10) 0.062(8) 0.117(11) 0.027(7) 0.031(9) 0.052(8)
C69 0.074(9) 0.066(8) 0.101(10) -0.003(7) 0.018(8) 0.040(7)
C70 0.074(6) 0.029(5) 0.043(6) 0.007(4) 0.003(5) -0.012(4)
C71 0.086(7) 0.032(5) 0.048(6) 0.020(5) -0.001(6) 0.003(5)
C72 0.19(2) 0.076(11) 0.081(9) 0.031(8) 0.038(10) 0.068(12)
C73 0.144(15) 0.031(7) 0.138(12) -0.006(6) 0.039(10) 0.041(9)
C74 0.110(8) 0.046(7) 0.042(6) -0.012(5) 0.041(6) -0.006(6)
C75 0.095(7) 0.030(6) 0.051(6) 0.005(5) 0.001(6) -0.024(5)
C76 0.082(9) 0.095(12) 0.082(8) 0.001(8) 0.001(7) -0.053(9)
C77 0.099(10) 0.076(10) 0.064(7) -0.001(7) 0.015(7) -0.051(8)

loop_
_atom_type_symbol
_atom_type_description
_atom_type_scat_dispersion_real
_atom_type_scat_dispersion_imag
_atom_type_scat_source
C C 0.0033 0.0016 'International Tables Vol C Tables 4.2.6.8 and 6.1.1.4'
H H 0.0000 0.0000 'International Tables Vol C Tables 4.2.6.8 and 6.1.1.4'
N N 0.0061 0.0033 'International Tables Vol C Tables 4.2.6.8 and 6.1.1.4'
Ir Ir -1.4442 7.9887 'International Tables Vol C Tables 4.2.6.8 and 6.1.1.4'
F F 0.0171 0.0103 'International Tables Vol C Tables 4.2.6.8 and 6.1.1.4'
P P 0.1023 0.0942 'International Tables Vol C Tables 4.2.6.8 and 6.1.1.4'

loop_
_geom_angle_atom_site_label_1
_geom_angle_atom_site_label_2
_geom_angle_atom_site_label_3
_geom_angle
_geom_angle_site_symmetry_1
_geom_angle_site_symmetry_3
_geom_angle_publ_flag
C1 Ir1 N3 84.8(3) . . ?
C1 Ir1 C19 94.4(4) . . ?
N3 Ir1 C19 166.6(4) . . ?
C1 Ir1 C20 93.1(4) . . ?
N3 Ir1 C20 156.7(5) . . ?
C19 Ir1 C20 36.7(5) . . ?
C1 Ir1 C23 149.6(5) . . ?
N3 Ir1 C23 87.7(4) . . ?
C19 Ir1 C23 99.3(5) . . ?
C20 Ir1 C23 82.4(5) . . ?
C1 Ir1 C24 172.7(5) . . ?
N3 Ir1 C24 95.8(3) . . ?
C19 Ir1 C24 83.2(4) . . ?
C20 Ir1 C24 89.2(4) . . ?
C23 Ir1 C24 37.7(5) . . ?
C27 Ir2 N6 86.8(3) . . ?
C27 Ir2 C67 150.3(5) . . ?
N6 Ir2 C67 88.8(4) . . ?
C27 Ir2 C62 90.7(4) . . ?
N6 Ir2 C62 157.6(4) . . ?
C67 Ir2 C62 82.3(5) . . ?
C27 Ir2 C63 96.8(4) . . ?
N6 Ir2 C63 164.1(4) . . ?
C67 Ir2 C63 95.4(5) . . ?
C62 Ir2 C63 38.3(5) . . ?
C27 Ir2 C66 172.7(5) . . ?
N6 Ir2 C66 93.3(3) . . ?
C67 Ir2 C66 36.9(5) . . ?
C62 Ir2 C66 91.9(5) . . ?
C63 Ir2 C66 81.1(4) . . ?
C37 Ir3 C74 93.6(4) . . ?
C37 Ir3 N7 84.6(3) . . ?
C74 Ir3 N7 155.4(5) . . ?
C37 Ir3 C75 98.4(4) . . ?
C74 Ir3 C75 38.1(6) . . ?
N7 Ir3 C75 166.3(4) . . ?
C37 Ir3 C71 153.4(4) . . ?
C74 Ir3 C71 79.8(5) . . ?
N7 Ir3 C71 90.9(4) . . ?
C75 Ir3 C71 92.2(5) . . ?
C37 Ir3 C70 170.1(4) . . ?
C74 Ir3 C70 90.4(4) . . ?
N7 Ir3 C70 95.5(4) . . ?
C75 Ir3 C70 79.2(4) . . ?
C71 Ir3 C70 36.4(5) . . ?
F4 P1 F6 90.0(5) . . ?
F4 P1 F1 88.6(5) . . ?
F6 P1 F1 88.5(4) . . ?
F4 P1 F2 176.6(6) . . ?
F6 P1 F2 87.9(5) . . ?
F1 P1 F2 94.0(6) . . ?
F4 P1 F3 90.0(5) . . ?
F6 P1 F3 91.2(4) . . ?
F1 P1 F3 178.6(5) . . ?
F2 P1 F3 87.4(5) . . ?
F4 P1 F5 92.4(5) . . ?
F6 P1 F5 177.6(5) . . ?
F1 P1 F5 91.9(4) . . ?
F2 P1 F5 89.7(5) . . ?
F3 P1 F5 88.4(4) . . ?
F10 P2 F8 179.9(3) . . ?
F10 P2 F7 90.0(2) . . ?
F8 P2 F7 90.0(2) . . ?
F10 P2 F11 90.0(2) . . ?
F8 P2 F11 90.0(2) . . ?
F7 P2 F11 179.9(3) . . ?
F10 P2 F12 90.0(2) . . ?
F8 P2 F12 90.1(2) . . ?
F7 P2 F12 90.0(2) . . ?
F11 P2 F12 90.0(2) . . ?
F10 P2 F9 90.0(2) . . ?
F8 P2 F9 90.0(2) . . ?
F7 P2 F9 90.0(2) . . ?
F11 P2 F9 90.0(2) . . ?
F12 P2 F9 179.9(3) . . ?
C1 N1 C4 129.1(8) . . ?
C1 N1 C2 108.6(9) . . ?
C4 N1 C2 122.0(8) . . ?
C3 N2 C1 111.8(9) . . ?
C3 N2 C16 126.7(10) . . ?
C1 N2 C16 121.5(9) . . ?
C17 N3 N3 108.1(6) . 2_656 ?
C17 N3 Ir1 120.1(7) . . ?
N3 N3 Ir1 130.3(3) 2_656 . ?
C27 N4 C28 110.0(9) . . ?
C27 N4 C38 127.5(8) . . ?
C28 N4 C38 122.4(9) . . ?
C29 N5 C27 112.9(8) . . ?
C29 N5 C30 123.6(9) . . ?
C27 N5 C30 122.9(8) . . ?
N7 N6 C31 108.2(7) . . ?
N7 N6 Ir2 131.2(5) . . ?
C31 N6 Ir2 117.9(6) . . ?
C33 N7 N6 108.9(8) . . ?
C33 N7 Ir3 118.3(7) . . ?
N6 N7 Ir3 128.1(6) . . ?
C37 N8 C35 114.6(8) . . ?
C37 N8 C34 121.7(8) . . ?
C35 N8 C34 123.7(9) . . ?
C37 N9 C36 108.4(8) . . ?
C37 N9 C50 129.6(8) . . ?
C36 N9 C50 121.9(9) . . ?
N1 C1 N2 104.4(8) . . ?
N1 C1 Ir1 137.7(8) . . ?
N2 C1 Ir1 117.9(7) . . ?
C3 C2 N1 109.4(10) . . ?
C3 C2 H2A 125.3 . . ?
N1 C2 H2A 125.3 . . ?
C2 C3 N2 105.7(10) . . ?
C2 C3 H3A 127.2 . . ?
N2 C3 H3A 127.2 . . ?
N1 C4 C5 118.7(6) . . ?
N1 C4 C9 121.2(6) . . ?
C5 C4 C9 120.0 . . ?
C4 C5 C6 120.0 . . ?
C4 C5 C10 121.5(7) . . ?
C6 C5 C10 118.4(7) . . ?
C5 C6 C7 120.0 . . ?
C5 C6 H6 120.0 . . ?
C7 C6 H6 120.0 . . ?
C8 C7 C6 120.0 . . ?
C8 C7 H7 120.0 . . ?
C6 C7 H7 120.0 . . ?
C7 C8 C9 120.0 . . ?
C7 C8 H8 120.0 . . ?
C9 C8 H8 120.0 . . ?
C8 C9 C4 120.0 . . ?
C8 C9 C13 118.9(6) . . ?
C4 C9 C13 121.1(6) . . ?
C12 C10 C11 109.2(17) . . ?
C12 C10 C5 110.4(13) . . ?
C11 C10 C5 112.5(16) . . ?
C12 C10 H10 108.2 . . ?
C11 C10 H10 108.2 . . ?
C5 C10 H10 108.2 . . ?
C10 C11 H11A 109.5 . . ?
C10 C11 H11B 109.5 . . ?
H11A C11 H11B 109.5 . . ?
C10 C11 H11C 109.5 . . ?
H11A C11 H11C 109.5 . . ?
H11B C11 H11C 109.5 . . ?
C10 C12 H12A 109.5 . . ?
C10 C12 H12B 109.5 . . ?
H12A C12 H12B 109.5 . . ?
C10 C12 H12C 109.5 . . ?
H12A C12 H12C 109.5 . . ?
H12B C12 H12C 109.5 . . ?
H11D C11' H11E 109.5 . . ?
H11D C11' H11F 109.5 . . ?
H11E C11' H11F 109.5 . . ?
H12D C12' H12E 109.5 . . ?
H12D C12' H12F 109.5 . . ?
H12E C12' H12F 109.5 . . ?
C9 C13 C14 113(4) . . ?
C9 C13 C15 129(3) . . ?
C14 C13 C15 111(3) . . ?
C9 C13 H13 99.1 . . ?
C14 C13 H13 99.1 . . ?
C15 C13 H13 99.1 . . ?
C13 C14 H14A 109.5 . . ?
C13 C14 H14B 109.5 . . ?
H14A C14 H14B 109.5 . . ?
C13 C14 H14C 109.5 . . ?
H14A C14 H14C 109.5 . . ?
H14B C14 H14C 109.5 . . ?
C13 C15 H15A 109.5 . . ?
C13 C15 H15B 109.5 . . ?
H15A C15 H15B 109.5 . . ?
C13 C15 H15C 109.5 . . ?
H15A C15 H15C 109.5 . . ?
H15B C15 H15C 109.5 . . ?
H14D C14' H14E 109.5 . . ?
H14D C14' H14F 109.5 . . ?
H14E C14' H14F 109.5 . . ?
H15D C15' H15E 109.5 . . ?
H15D C15' H15F 109.5 . . ?
H15E C15' H15F 109.5 . . ?
C17 C16 N2 111.2(12) . . ?
C17 C16 H16A 109.4 . . ?
N2 C16 H16A 109.4 . . ?
C17 C16 H16B 109.4 . . ?
N2 C16 H16B 109.4 . . ?
H16A C16 H16B 108.0 . . ?
N3 C17 C18 110.7(10) . . ?
N3 C17 C16 123.4(11) . . ?
C18 C17 C16 125.9(11) . . ?
C17 C18 C17 102.4(13) . 2_656 ?
C17 C18 H18A 128.8 . . ?
C17 C18 H18A 128.8 2_656 . ?
C20 C19 C26 120.4(13) . . ?
C20 C19 Ir1 71.7(7) . . ?
C26 C19 Ir1 108.5(8) . . ?
C20 C19 H19A 115.9 . . ?
C26 C19 H19A 115.9 . . ?
Ir1 C19 H19A 115.9 . . ?
C19 C20 C21 126.4(13) . . ?
C19 C20 Ir1 71.6(6) . . ?
C21 C20 Ir1 113.3(9) . . ?
C19 C20 H20A 112.9 . . ?
C21 C20 H20A 112.9 . . ?
Ir1 C20 H20A 112.9 . . ?
C20 C21 C22 110.3(11) . . ?
C20 C21 H21A 109.6 . . ?
C22 C21 H21A 109.6 . . ?
C20 C21 H21B 109.6 . . ?
C22 C21 H21B 109.6 . . ?
H21A C21 H21B 108.1 . . ?
C23 C22 C21 113.4(12) . . ?
C23 C22 H22A 108.9 . . ?
C21 C22 H22A 108.9 . . ?
C23 C22 H22B 108.9 . . ?
C21 C22 H22B 108.9 . . ?
H22A C22 H22B 107.7 . . ?
C24 C23 C22 124.4(14) . . ?
C24 C23 Ir1 72.6(6) . . ?
C22 C23 Ir1 110.7(8) . . ?
C24 C23 H23A 113.9 . . ?
C22 C23 H23A 113.9 . . ?
Ir1 C23 H23A 113.9 . . ?
C23 C24 C25 125.0(12) . . ?
C23 C24 Ir1 69.8(6) . . ?
C25 C24 Ir1 111.8(8) . . ?
C23 C24 H24A 114.0 . . ?
C25 C24 H24A 114.0 . . ?
Ir1 C24 H24A 114.0 . . ?
C26 C25 C24 113.7(10) . . ?
C26 C25 H25A 108.8 . . ?
C24 C25 H25A 108.8 . . ?
C26 C25 H25B 108.8 . . ?
C24 C25 H25B 108.8 . . ?
H25A C25 H25B 107.7 . . ?
C25 C26 C19 115.1(12) . . ?
C25 C26 H26A 108.5 . . ?
C19 C26 H26A 108.5 . . ?
C25 C26 H26B 108.5 . . ?
C19 C26 H26B 108.5 . . ?
H26A C26 H26B 107.5 . . ?
N5 C27 N4 103.1(8) . . ?
N5 C27 Ir2 119.4(6) . . ?
N4 C27 Ir2 137.4(7) . . ?
C29 C28 N4 107.1(10) . . ?
C29 C28 H28A 126.5 . . ?
N4 C28 H28A 126.5 . . ?
C28 C29 N5 106.8(9) . . ?
C28 C29 H29A 126.6 . . ?
N5 C29 H29A 126.6 . . ?
N5 C30 C31 111.7(9) . . ?
N5 C30 H30A 109.3 . . ?
C31 C30 H30A 109.3 . . ?
N5 C30 H30B 109.3 . . ?
C31 C30 H30B 109.3 . . ?
H30A C30 H30B 107.9 . . ?
N6 C31 C32 109.2(8) . . ?
N6 C31 C30 122.8(9) . . ?
C32 C31 C30 127.4(9) . . ?
C33 C32 C31 102.6(8) . . ?
C33 C32 H32A 128.7 . . ?
C31 C32 H32A 128.7 . . ?
N7 C33 C32 110.8(9) . . ?
N7 C33 C34 123.0(10) . . ?
C32 C33 C34 126.3(9) . . ?
C33 C34 N8 113.0(8) . . ?
C33 C34 H34A 109.0 . . ?
N8 C34 H34A 109.0 . . ?
C33 C34 H34B 109.0 . . ?
N8 C34 H34B 109.0 . . ?
H34A C34 H34B 107.8 . . ?
C36 C35 N8 104.8(9) . . ?
C36 C35 H35A 127.6 . . ?
N8 C35 H35A 127.6 . . ?
C35 C36 N9 108.8(9) . . ?
C35 C36 H36A 125.6 . . ?
N9 C36 H36A 125.6 . . ?
N8 C37 N9 103.4(8) . . ?
N8 C37 Ir3 121.7(7) . . ?
N9 C37 Ir3 134.9(7) . . ?
C43 C38 C39 121.8(11) . . ?
C43 C38 N4 119.0(10) . . ?
C39 C38 N4 118.5(11) . . ?
C44 C39 C38 123.7(14) . . ?
C44 C39 C40 125.0(14) . . ?
C38 C39 C40 110.7(12) . . ?
C41 C40 C39 126.1(14) . . ?
C41 C40 H40A 117.0 . . ?
C39 C40 H40A 117.0 . . ?
C40 C41 C42 119.5(13) . . ?
C40 C41 H41A 120.3 . . ?
C42 C41 H41A 120.3 . . ?
C41 C42 C43 119.3(13) . . ?
C41 C42 H42A 120.3 . . ?
C43 C42 H42A 120.3 . . ?
C38 C43 C42 121.6(11) . . ?
C38 C43 C47 123.0(10) . . ?
C42 C43 C47 114.7(10) . . ?
C39 C44 C45 121.5(18) . . ?
C39 C44 C46 109(2) . . ?
C45 C44 C46 113.7(15) . . ?
C39 C44 H44 103.5 . . ?
C45 C44 H44 103.5 . . ?
C46 C44 H44 103.5 . . ?
C44 C45 H45A 109.5 . . ?
C44 C45 H45B 109.5 . . ?
H45A C45 H45B 109.5 . . ?
C44 C45 H45C 109.5 . . ?
H45A C45 H45C 109.5 . . ?
H45B C45 H45C 109.5 . . ?
C44 C46 H46A 109.5 . . ?
C44 C46 H46B 109.5 . . ?
H46A C46 H46B 109.5 . . ?
C44 C46 H46C 109.5 . . ?
H46A C46 H46C 109.5 . . ?
H46B C46 H46C 109.5 . . ?
H45D C45' H45E 109.5 . . ?
H45D C45' H45F 109.5 . . ?
H45E C45' H45F 109.5 . . ?
H46D C46' H46E 109.5 . . ?
H46D C46' H46F 109.5 . . ?
H46E C46' H46F 109.5 . . ?
C49 C47 C43 116.3(11) . . ?
C49 C47 C48 112.5(10) . . ?
C43 C47 C48 105.9(9) . . ?
C49 C47 H47A 107.3 . . ?
C43 C47 H47A 107.3 . . ?
C48 C47 H47A 107.3 . . ?
C47 C48 H48A 109.5 . . ?
C47 C48 H48B 109.5 . . ?
H48A C48 H48B 109.5 . . ?
C47 C48 H48C 109.5 . . ?
H48A C48 H48C 109.5 . . ?
H48B C48 H48C 109.5 . . ?
C47 C49 H49A 109.5 . . ?
C47 C49 H49B 109.5 . . ?
H49A C49 H49B 109.5 . . ?
C47 C49 H49C 109.5 . . ?
H49A C49 H49C 109.5 . . ?
H49B C49 H49C 109.5 . . ?
C55 C50 C51 124.8(10) . . ?
C55 C50 N9 118.6(10) . . ?
C51 C50 N9 116.6(9) . . ?
C52 C51 C50 116.8(11) . . ?
C52 C51 C56 120.0(10) . . ?
C50 C51 C56 123.2(9) . . ?
C51 C52 C53 119.5(12) . . ?
C51 C52 H52A 120.3 . . ?
C53 C52 H52A 120.3 . . ?
C54 C53 C52 122.8(12) . . ?
C54 C53 H53A 118.6 . . ?
C52 C53 H53A 118.6 . . ?
C53 C54 C55 119.6(12) . . ?
C53 C54 H54A 120.2 . . ?
C55 C54 H54A 120.2 . . ?
C50 C55 C54 116.5(10) . . ?
C50 C55 C59 124.1(10) . . ?
C54 C55 C59 119.5(11) . . ?
C51 C56 C57 113.7(12) . . ?
C51 C56 C58 114.5(10) . . ?
C57 C56 C58 105.7(10) . . ?
C51 C56 H56A 107.5 . . ?
C57 C56 H56A 107.5 . . ?
C58 C56 H56A 107.5 . . ?
C56 C57 H57A 109.5 . . ?
C56 C57 H57B 109.5 . . ?
H57A C57 H57B 109.5 . . ?
C56 C57 H57C 109.5 . . ?
H57A C57 H57C 109.5 . . ?
H57B C57 H57C 109.5 . . ?
C56 C58 H58A 109.5 . . ?
C56 C58 H58B 109.5 . . ?
H58A C58 H58B 109.5 . . ?
C56 C58 H58C 109.5 . . ?
H58A C58 H58C 109.5 . . ?
H58B C58 H58C 109.5 . . ?
C55 C59 C60 114.1(12) . . ?
C55 C59 C61 109.0(10) . . ?
C60 C59 C61 112.6(12) . . ?
C55 C59 H59A 106.9 . . ?
C60 C59 H59A 106.9 . . ?
C61 C59 H59A 106.9 . . ?
C59 C60 H60A 109.5 . . ?
C59 C60 H60B 109.5 . . ?
H60A C60 H60B 109.5 . . ?
C59 C60 H60C 109.5 . . ?
H60A C60 H60C 109.5 . . ?
H60B C60 H60C 109.5 . . ?
C59 C61 H61A 109.5 . . ?
C59 C61 H61B 109.5 . . ?
H61A C61 H61B 109.5 . . ?
C59 C61 H61C 109.5 . . ?
H61A C61 H61C 109.5 . . ?
H61B C61 H61C 109.5 . . ?
C63 C62 C69 126.4(13) . . ?
C63 C62 Ir2 71.3(7) . . ?
C69 C62 Ir2 111.6(9) . . ?
C63 C62 H62A 113.3 . . ?
C69 C62 H62A 113.3 . . ?
Ir2 C62 H62A 113.3 . . ?
C62 C63 C64 122.1(12) . . ?
C62 C63 Ir2 70.4(7) . . ?
C64 C63 Ir2 111.5(8) . . ?
C62 C63 H63A 115.0 . . ?
C64 C63 H63A 115.0 . . ?
Ir2 C63 H63A 115.0 . . ?
C65 C64 C63 119.4(11) . . ?
C65 C64 H64A 107.5 . . ?
C63 C64 H64A 107.5 . . ?
C65 C64 H64B 107.5 . . ?
C63 C64 H64B 107.5 . . ?
H64A C64 H64B 107.0 . . ?
C64 C65 C66 116.8(11) . . ?
C64 C65 H65A 108.1 . . ?
C66 C65 H65A 108.1 . . ?
C64 C65 H65B 108.1 . . ?
C66 C65 H65B 108.1 . . ?
H65A C65 H65B 107.3 . . ?
C67 C66 C65 127.3(12) . . ?
C67 C66 Ir2 68.7(6) . . ?
C65 C66 Ir2 108.9(8) . . ?
C67 C66 H66A 114.0 . . ?
C65 C66 H66A 114.0 . . ?
Ir2 C66 H66A 114.0 . . ?
C66 C67 C68 123.4(12) . . ?
C66 C67 Ir2 74.4(7) . . ?
C68 C67 Ir2 107.7(9) . . ?
C66 C67 H67A 114.6 . . ?
C68 C67 H67A 114.6 . . ?
Ir2 C67 H67A 114.6 . . ?
C69 C68 C67 117.0(12) . . ?
C69 C68 H68A 108.1 . . ?
C67 C68 H68A 108.1 . . ?
C69 C68 H68B 108.1 . . ?
C67 C68 H68B 108.1 . . ?
H68A C68 H68B 107.3 . . ?
C68 C69 C62 117.4(11) . . ?
C68 C69 H69A 107.9 . . ?
C62 C69 H69A 107.9 . . ?
C68 C69 H69B 107.9 . . ?
C62 C69 H69B 107.9 . . ?
H69A C69 H69B 107.2 . . ?
C71 C70 C77 118.3(12) . . ?
C71 C70 Ir3 70.1(7) . . ?
C77 C70 Ir3 112.2(8) . . ?
C71 C70 H70A 116.0 . . ?
C77 C70 H70A 116.0 . . ?
Ir3 C70 H70A 116.0 . . ?
C70 C71 C72 130.0(16) . . ?
C70 C71 Ir3 73.5(7) . . ?
C72 C71 Ir3 111.3(10) . . ?
C70 C71 H71A 111.7 . . ?
C72 C71 H71A 111.7 . . ?
Ir3 C71 H71A 111.7 . . ?
C73 C72 C71 113.1(16) . . ?
C73 C72 H72A 109.0 . . ?
C71 C72 H72A 109.0 . . ?
C73 C72 H72B 109.0 . . ?
C71 C72 H72B 109.0 . . ?
H72A C72 H72B 107.8 . . ?
C72 C73 C74 116.9(13) . . ?
C72 C73 H73A 108.1 . . ?
C74 C73 H73A 108.1 . . ?
C72 C73 H73B 108.1 . . ?
C74 C73 H73B 108.1 . . ?
H73A C73 H73B 107.3 . . ?
C75 C74 C73 118.6(12) . . ?
C75 C74 Ir3 71.3(7) . . ?
C73 C74 Ir3 109.4(9) . . ?
C75 C74 H74A 116.4 . . ?
C73 C74 H74A 116.4 . . ?
Ir3 C74 H74A 116.4 . . ?
C74 C75 C76 128.2(13) . . ?
C74 C75 Ir3 70.5(7) . . ?
C76 C75 Ir3 112.4(9) . . ?
C74 C75 H75A 112.6 . . ?
C76 C75 H75A 112.6 . . ?
Ir3 C75 H75A 112.6 . . ?
C77 C76 C75 110.6(12) . . ?
C77 C76 H76A 109.5 . . ?
C75 C76 H76A 109.5 . . ?
C77 C76 H76B 109.5 . . ?
C75 C76 H76B 109.5 . . ?
H76A C76 H76B 108.1 . . ?
C76 C77 C70 116.8(11) . . ?
C76 C77 H77A 108.1 . . ?
C70 C77 H77A 108.1 . . ?
C76 C77 H77B 108.1 . . ?
C70 C77 H77B 108.1 . . ?
H77A C77 H77B 107.3 . . ?

loop_
_geom_bond_atom_site_label_1
_geom_bond_atom_site_label_2
_geom_bond_distance
_geom_bond_site_symmetry_2
_geom_bond_publ_flag
Ir1 C1 2.067(9) . ?
Ir1 N3 2.097(9) . ?
Ir1 C19 2.136(12) . ?
Ir1 C20 2.138(10) . ?
Ir1 C23 2.144(10) . ?
Ir1 C24 2.180(10) . ?
Ir2 C27 2.056(9) . ?
Ir2 N6 2.092(7) . ?
Ir2 C67 2.093(11) . ?
Ir2 C62 2.110(11) . ?
Ir2 C63 2.121(10) . ?
Ir2 C66 2.164(10) . ?
Ir3 C37 2.063(9) . ?
Ir3 C74 2.111(12) . ?
Ir3 N7 2.115(8) . ?
Ir3 C75 2.121(12) . ?
Ir3 C71 2.131(10) . ?
Ir3 C70 2.173(11) . ?
P1 F4 1.563(8) . ?
P1 F6 1.587(7) . ?
P1 F1 1.589(7) . ?
P1 F2 1.590(8) . ?
P1 F3 1.603(7) . ?
P1 F5 1.603(7) . ?
P2 F10 1.583(6) . ?
P2 F8 1.584(6) . ?
P2 F7 1.585(6) . ?
P2 F11 1.585(6) . ?
P2 F12 1.585(6) . ?
P2 F9 1.585(6) . ?
N1 C1 1.342(12) . ?
N1 C4 1.385(10) . ?
N1 C2 1.428(16) . ?
N2 C3 1.374(14) . ?
N2 C1 1.399(13) . ?
N2 C16 1.477(15) . ?
N3 C17 1.274(13) . ?
N3 N3 1.430(15) 2_656 ?
N4 C27 1.367(12) . ?
N4 C28 1.396(14) . ?
N4 C38 1.433(14) . ?
N5 C29 1.346(13) . ?
N5 C27 1.360(12) . ?
N5 C30 1.444(13) . ?
N6 N7 1.347(11) . ?
N6 C31 1.364(12) . ?
N7 C33 1.342(12) . ?
N8 C37 1.325(12) . ?
N8 C35 1.338(13) . ?
N8 C34 1.499(13) . ?
N9 C37 1.372(12) . ?
N9 C36 1.378(13) . ?
N9 C50 1.467(13) . ?
C2 C3 1.319(19) . ?
C2 H2A 0.9500 . ?
C3 H3A 0.9500 . ?
C4 C5 1.3900 . ?
C4 C9 1.3900 . ?
C5 C6 1.3900 . ?
C5 C10 1.559(16) . ?
C6 C7 1.3900 . ?
C6 H6 0.9500 . ?
C7 C8 1.3900 . ?
C7 H7 0.9500 . ?
C8 C9 1.3900 . ?
C8 H8 0.9500 . ?
C9 C13 1.520(13) . ?
C10 C12 1.495(19) . ?
C10 C11 1.506(18) . ?
C10 H10 1.0000 . ?
C11 H11A 0.9800 . ?
C11 H11B 0.9800 . ?
C11 H11C 0.9800 . ?
C12 H12A 0.9800 . ?
C12 H12B 0.9800 . ?
C12 H12C 0.9800 . ?
C11' H11D 0.9800 . ?
C11' H11E 0.9800 . ?
C11' H11F 0.9800 . ?
C12' H12D 0.9800 . ?
C12' H12E 0.9800 . ?
C12' H12F 0.9800 . ?
C13 C14 1.57(2) . ?
C13 C15 1.57(2) . ?
C13 H13 1.0000 . ?
C14 H14A 0.9800 . ?
C14 H14B 0.9800 . ?
C14 H14C 0.9800 . ?
C15 H15A 0.9800 . ?
C15 H15B 0.9800 . ?
C15 H15C 0.9800 . ?
C14' H14D 0.9800 . ?
C14' H14E 0.9800 . ?
C14' H14F 0.9800 . ?
C15' H15D 0.9800 . ?
C15' H15E 0.9800 . ?
C15' H15F 0.9800 . ?
C16 C17 1.452(18) . ?
C16 H16A 0.9900 . ?
C16 H16B 0.9900 . ?
C17 C18 1.426(15) . ?
C18 C17 1.426(15) 2_656 ?
C18 H18A 0.9500 . ?
C19 C20 1.345(19) . ?
C19 C26 1.570(18) . ?
C19 H19A 1.0000 . ?
C20 C21 1.552(18) . ?
C20 H20A 1.0000 . ?
C21 C22 1.60(2) . ?
C21 H21A 0.9900 . ?
C21 H21B 0.9900 . ?
C22 C23 1.479(17) . ?
C22 H22A 0.9900 . ?
C22 H22B 0.9900 . ?
C23 C24 1.396(17) . ?
C23 H23A 1.0000 . ?
C24 C25 1.527(17) . ?
C24 H24A 1.0000 . ?
C25 C26 1.51(2) . ?
C25 H25A 0.9900 . ?
C25 H25B 0.9900 . ?
C26 H26A 0.9900 . ?
C26 H26B 0.9900 . ?
C28 C29 1.334(17) . ?
C28 H28A 0.9500 . ?
C29 H29A 0.9500 . ?
C30 C31 1.477(15) . ?
C30 H30A 0.9900 . ?
C30 H30B 0.9900 . ?
C31 C32 1.431(14) . ?
C32 C33 1.398(15) . ?
C32 H32A 0.9500 . ?
C33 C34 1.467(14) . ?
C34 H34A 0.9900 . ?
C34 H34B 0.9900 . ?
C35 C36 1.331(16) . ?
C35 H35A 0.9500 . ?
C36 H36A 0.9500 . ?
C38 C43 1.357(15) . ?
C38 C39 1.431(17) . ?
C39 C44 1.43(2) . ?
C39 C40 1.48(2) . ?
C40 C41 1.29(2) . ?
C40 H40A 0.9500 . ?
C41 C42 1.38(2) . ?
C41 H41A 0.9500 . ?
C42 C43 1.382(16) . ?
C42 H42A 0.9500 . ?
C43 C47 1.535(15) . ?
C44 C45 1.632(18) . ?
C44 C46 1.65(2) . ?
C44 H44 1.0000 . ?
C45 H45A 0.9800 . ?
C45 H45B 0.9800 . ?
C45 H45C 0.9800 . ?
C46 H46A 0.9800 . ?
C46 H46B 0.9800 . ?
C46 H46C 0.9800 . ?
C45' H45D 0.9800 . ?
C45' H45E 0.9800 . ?
C45' H45F 0.9800 . ?
C46' H46D 0.9800 . ?
C46' H46E 0.9800 . ?
C46' H46F 0.9800 . ?
C47 C49 1.488(17) . ?
C47 C48 1.552(18) . ?
C47 H47A 1.0000 . ?
C48 H48A 0.9800 . ?
C48 H48B 0.9800 . ?
C48 H48C 0.9800 . ?
C49 H49A 0.9800 . ?
C49 H49B 0.9800 . ?
C49 H49C 0.9800 . ?
C50 C55 1.370(15) . ?
C50 C51 1.407(15) . ?
C51 C52 1.387(15) . ?
C51 C56 1.491(17) . ?
C52 C53 1.40(2) . ?
C52 H52A 0.9500 . ?
C53 C54 1.348(19) . ?
C53 H53A 0.9500 . ?
C54 C55 1.434(16) . ?
C54 H54A 0.9500 . ?
C55 C59 1.506(15) . ?
C56 C57 1.512(17) . ?
C56 C58 1.59(2) . ?
C56 H56A 1.0000 . ?
C57 H57A 0.9800 . ?
C57 H57B 0.9800 . ?
C57 H57C 0.9800 . ?
C58 H58A 0.9800 . ?
C58 H58B 0.9800 . ?
C58 H58C 0.9800 . ?
C59 C60 1.533(18) . ?
C59 C61 1.59(2) . ?
C59 H59A 1.0000 . ?
C60 H60A 0.9800 . ?
C60 H60B 0.9800 . ?
C60 H60C 0.9800 . ?
C61 H61A 0.9800 . ?
C61 H61B 0.9800 . ?
C61 H61C 0.9800 . ?
C62 C63 1.388(18) . ?
C62 C69 1.489(19) . ?
C62 H62A 1.0000 . ?
C63 C64 1.493(16) . ?
C63 H63A 1.0000 . ?
C64 C65 1.345(19) . ?
C64 H64A 0.9900 . ?
C64 H64B 0.9900 . ?
C65 C66 1.565(17) . ?
C65 H65A 0.9900 . ?
C65 H65B 0.9900 . ?
C66 C67 1.350(18) . ?
C66 H66A 1.0000 . ?
C67 C68 1.592(18) . ?
C67 H67A 1.0000 . ?
C68 C69 1.35(2) . ?
C68 H68A 0.9900 . ?
C68 H68B 0.9900 . ?
C69 H69A 0.9900 . ?
C69 H69B 0.9900 . ?
C70 C71 1.346(18) . ?
C70 C77 1.482(17) . ?
C70 H70A 1.0000 . ?
C71 C72 1.48(2) . ?
C71 H71A 1.0000 . ?
C72 C73 1.34(3) . ?
C72 H72A 0.9900 . ?
C72 H72B 0.9900 . ?
C73 C74 1.58(2) . ?
C73 H73A 0.9900 . ?
C73 H73B 0.9900 . ?
C74 C75 1.38(2) . ?
C74 H74A 1.0000 . ?
C75 C76 1.543(19) . ?
C75 H75A 1.0000 . ?
C76 C77 1.43(2) . ?
C76 H76A 0.9900 . ?
C76 H76B 0.9900 . ?
C77 H77A 0.9900 . ?
C77 H77B 0.9900 . ?

loop_
_geom_torsion_atom_site_label_1
_geom_torsion_atom_site_label_2
_geom_torsion_atom_site_label_3
_geom_torsion_atom_site_label_4
_geom_torsion
_geom_torsion_site_symmetry_1
_geom_torsion_site_symmetry_2
_geom_torsion_site_symmetry_3
_geom_torsion_site_symmetry_4
_geom_torsion_publ_flag
C1 Ir1 N3 C17 46.1(8) . . . . ?
C19 Ir1 N3 C17 133.5(17) . . . . ?
C20 Ir1 N3 C17 -39.6(13) . . . . ?
C23 Ir1 N3 C17 -104.4(8) . . . . ?
C24 Ir1 N3 C17 -141.3(8) . . . . ?
C1 Ir1 N3 N3 -149.6(10) . . . 2_656 ?
C19 Ir1 N3 N3 -62(2) . . . 2_656 ?
C20 Ir1 N3 N3 124.7(11) . . . 2_656 ?
C23 Ir1 N3 N3 59.9(10) . . . 2_656 ?
C24 Ir1 N3 N3 23.1(10) . . . 2_656 ?
C27 Ir2 N6 N7 157.4(9) . . . . ?
C67 Ir2 N6 N7 -51.9(9) . . . . ?
C62 Ir2 N6 N7 -118.5(12) . . . . ?
C63 Ir2 N6 N7 53.8(18) . . . . ?
C66 Ir2 N6 N7 -15.2(9) . . . . ?
C27 Ir2 N6 C31 -43.8(7) . . . . ?
C67 Ir2 N6 C31 106.8(8) . . . . ?
C62 Ir2 N6 C31 40.3(15) . . . . ?
C63 Ir2 N6 C31 -147.4(12) . . . . ?
C66 Ir2 N6 C31 143.5(8) . . . . ?
C31 N6 N7 C33 1.5(11) . . . . ?
Ir2 N6 N7 C33 161.8(8) . . . . ?
C31 N6 N7 Ir3 156.4(6) . . . . ?
Ir2 N6 N7 Ir3 -43.3(11) . . . . ?
C37 Ir3 N7 C33 -47.8(8) . . . . ?
C74 Ir3 N7 C33 39.1(13) . . . . ?
C75 Ir3 N7 C33 -151.2(16) . . . . ?
C71 Ir3 N7 C33 106.0(8) . . . . ?
C70 Ir3 N7 C33 142.2(8) . . . . ?
C37 Ir3 N7 N6 159.4(7) . . . . ?
C74 Ir3 N7 N6 -113.7(10) . . . . ?
C75 Ir3 N7 N6 56.0(19) . . . . ?
C71 Ir3 N7 N6 -46.8(8) . . . . ?
C70 Ir3 N7 N6 -10.6(8) . . . . ?
C4 N1 C1 N2 -176.0(9) . . . . ?
C2 N1 C1 N2 -2.0(11) . . . . ?
C4 N1 C1 Ir1 6.5(17) . . . . ?
C2 N1 C1 Ir1 -179.5(9) . . . . ?
C3 N2 C1 N1 -0.3(12) . . . . ?
C16 N2 C1 N1 -177.9(10) . . . . ?
C3 N2 C1 Ir1 177.8(7) . . . . ?
C16 N2 C1 Ir1 0.2(15) . . . . ?
N3 Ir1 C1 N1 137.4(11) . . . . ?
C19 Ir1 C1 N1 -29.2(12) . . . . ?
C20 Ir1 C1 N1 -65.9(12) . . . . ?
C23 Ir1 C1 N1 -146.2(11) . . . . ?
C24 Ir1 C1 N1 42(4) . . . . ?
N3 Ir1 C1 N2 -39.9(8) . . . . ?
C19 Ir1 C1 N2 153.5(9) . . . . ?
C20 Ir1 C1 N2 116.8(9) . . . . ?
C23 Ir1 C1 N2 36.5(13) . . . . ?
C24 Ir1 C1 N2 -135(3) . . . . ?
C1 N1 C2 C3 3.8(13) . . . . ?
C4 N1 C2 C3 178.3(10) . . . . ?
N1 C2 C3 N2 -3.8(13) . . . . ?
C1 N2 C3 C2 2.6(14) . . . . ?
C16 N2 C3 C2 -180.0(12) . . . . ?
C1 N1 C4 C5 -80.0(11) . . . . ?
C2 N1 C4 C5 106.7(9) . . . . ?
C1 N1 C4 C9 97.2(11) . . . . ?
C2 N1 C4 C9 -76.1(11) . . . . ?
N1 C4 C5 C6 177.2(8) . . . . ?
C9 C4 C5 C6 0.0 . . . . ?
N1 C4 C5 C10 -6.5(11) . . . . ?
C9 C4 C5 C10 176.4(10) . . . . ?
C4 C5 C6 C7 0.0 . . . . ?
C10 C5 C6 C7 -176.5(10) . . . . ?
C5 C6 C7 C8 0.0 . . . . ?
C6 C7 C8 C9 0.0 . . . . ?
C7 C8 C9 C4 0.0 . . . . ?
C7 C8 C9 C13 -179.6(9) . . . . ?
N1 C4 C9 C8 -177.1(9) . . . . ?
C5 C4 C9 C8 0.0 . . . . ?
N1 C4 C9 C13 2.4(10) . . . . ?
C5 C4 C9 C13 179.5(9) . . . . ?
C4 C5 C10 C12 -78.9(15) . . . . ?
C6 C5 C10 C12 97.6(14) . . . . ?
C4 C5 C10 C11 158.9(12) . . . . ?
C6 C5 C10 C11 -24.7(15) . . . . ?
C8 C9 C13 C14 68(4) . . . . ?
C4 C9 C13 C14 -112(4) . . . . ?
C8 C9 C13 C15 -79(5) . . . . ?
C4 C9 C13 C15 102(5) . . . . ?
C3 N2 C16 C17 -123.8(13) . . . . ?
C1 N2 C16 C17 53.4(17) . . . . ?
N3 N3 C17 C18 1.0(12) 2_656 . . . ?
Ir1 N3 C17 C18 168.5(5) . . . . ?
N3 N3 C17 C16 -175.7(11) 2_656 . . . ?
Ir1 N3 C17 C16 -8.2(15) . . . . ?
N2 C16 C17 N3 -49.3(18) . . . . ?
N2 C16 C17 C18 134.5(11) . . . . ?
N3 C17 C18 C17 -0.4(5) . . . 2_656 ?
C16 C17 C18 C17 176.2(15) . . . 2_656 ?
C1 Ir1 C19 C20 -89.2(7) . . . . ?
N3 Ir1 C19 C20 -175.4(14) . . . . ?
C23 Ir1 C19 C20 63.6(8) . . . . ?
C24 Ir1 C19 C20 97.8(8) . . . . ?
C1 Ir1 C19 C26 154.0(10) . . . . ?
N3 Ir1 C19 C26 68(2) . . . . ?
C20 Ir1 C19 C26 -116.8(13) . . . . ?
C23 Ir1 C19 C26 -53.2(11) . . . . ?
C24 Ir1 C19 C26 -19.0(10) . . . . ?
C26 C19 C20 C21 -4.6(19) . . . . ?
Ir1 C19 C20 C21 -105.8(13) . . . . ?
C26 C19 C20 Ir1 101.2(11) . . . . ?
C1 Ir1 C20 C19 93.3(8) . . . . ?
N3 Ir1 C20 C19 177.3(8) . . . . ?
C23 Ir1 C20 C19 -116.9(8) . . . . ?
C24 Ir1 C20 C19 -79.7(8) . . . . ?
C1 Ir1 C20 C21 -144.2(13) . . . . ?
N3 Ir1 C20 C21 -60.2(16) . . . . ?
C19 Ir1 C20 C21 122.5(15) . . . . ?
C23 Ir1 C20 C21 5.6(12) . . . . ?
C24 Ir1 C20 C21 42.8(13) . . . . ?
C19 C20 C21 C22 95(2) . . . . ?
Ir1 C20 C21 C22 10.9(19) . . . . ?
C20 C21 C22 C23 -30(2) . . . . ?
C21 C22 C23 C24 -47.6(19) . . . . ?
C21 C22 C23 Ir1 35.0(19) . . . . ?
C1 Ir1 C23 C24 -178.3(7) . . . . ?
N3 Ir1 C23 C24 -102.6(6) . . . . ?
C19 Ir1 C23 C24 65.9(7) . . . . ?
C20 Ir1 C23 C24 98.6(7) . . . . ?
C1 Ir1 C23 C22 60.7(17) . . . . ?
N3 Ir1 C23 C22 136.4(13) . . . . ?
C19 Ir1 C23 C22 -55.1(13) . . . . ?
C20 Ir1 C23 C22 -22.4(13) . . . . ?
C24 Ir1 C23 C22 -121.0(15) . . . . ?
C22 C23 C24 C25 0.5(18) . . . . ?
Ir1 C23 C24 C25 -103.0(11) . . . . ?
C22 C23 C24 Ir1 103.5(11) . . . . ?
C1 Ir1 C24 C23 173(3) . . . . ?
N3 Ir1 C24 C23 78.6(7) . . . . ?
C19 Ir1 C24 C23 -114.9(8) . . . . ?
C20 Ir1 C24 C23 -78.6(8) . . . . ?
C1 Ir1 C24 C25 -66(3) . . . . ?
N3 Ir1 C24 C25 -160.7(10) . . . . ?
C19 Ir1 C24 C25 5.9(10) . . . . ?
C20 Ir1 C24 C25 42.2(11) . . . . ?
C23 Ir1 C24 C25 120.8(13) . . . . ?
C23 C24 C25 C26 89.7(18) . . . . ?
Ir1 C24 C25 C26 9.7(17) . . . . ?
C24 C25 C26 C19 -27(2) . . . . ?
C20 C19 C26 C25 -48.5(18) . . . . ?
Ir1 C19 C26 C25 30.8(16) . . . . ?
C29 N5 C27 N4 -3.4(11) . . . . ?
C30 N5 C27 N4 -174.7(9) . . . . ?
C29 N5 C27 Ir2 179.3(7) . . . . ?
C30 N5 C27 Ir2 7.9(12) . . . . ?
C28 N4 C27 N5 1.8(11) . . . . ?
C38 N4 C27 N5 178.7(10) . . . . ?
C28 N4 C27 Ir2 178.4(8) . . . . ?
C38 N4 C27 Ir2 -4.7(17) . . . . ?
N6 Ir2 C27 N5 35.1(7) . . . . ?
C67 Ir2 C27 N5 -46.9(12) . . . . ?
C62 Ir2 C27 N5 -122.6(8) . . . . ?
C63 Ir2 C27 N5 -160.5(7) . . . . ?
C66 Ir2 C27 N5 126(3) . . . . ?
N6 Ir2 C27 N4 -141.1(10) . . . . ?
C67 Ir2 C27 N4 136.9(11) . . . . ?
C62 Ir2 C27 N4 61.3(11) . . . . ?
C63 Ir2 C27 N4 23.3(11) . . . . ?
C66 Ir2 C27 N4 -50(3) . . . . ?
C27 N4 C28 C29 0.4(13) . . . . ?
C38 N4 C28 C29 -176.8(10) . . . . ?
N4 C28 C29 N5 -2.4(13) . . . . ?
C27 N5 C29 C28 3.7(13) . . . . ?
C30 N5 C29 C28 175.0(10) . . . . ?
C29 N5 C30 C31 132.4(10) . . . . ?
C27 N5 C30 C31 -57.2(13) . . . . ?
N7 N6 C31 C32 2.3(11) . . . . ?
Ir2 N6 C31 C32 -161.0(7) . . . . ?
N7 N6 C31 C30 174.2(9) . . . . ?
Ir2 N6 C31 C30 10.9(13) . . . . ?
N5 C30 C31 N6 45.5(13) . . . . ?
N5 C30 C31 C32 -144.2(10) . . . . ?
N6 C31 C32 C33 -5.0(11) . . . . ?
C30 C31 C32 C33 -176.4(10) . . . . ?
N6 N7 C33 C32 -5.0(12) . . . . ?
Ir3 N7 C33 C32 -162.6(7) . . . . ?
N6 N7 C33 C34 174.2(10) . . . . ?
Ir3 N7 C33 C34 16.5(14) . . . . ?
C31 C32 C33 N7 6.0(12) . . . . ?
C31 C32 C33 C34 -173.1(11) . . . . ?
N7 C33 C34 N8 39.9(15) . . . . ?
C32 C33 C34 N8 -141.1(11) . . . . ?
C37 N8 C34 C33 -51.8(13) . . . . ?
C35 N8 C34 C33 129.3(11) . . . . ?
C37 N8 C35 C36 0.2(13) . . . . ?
C34 N8 C35 C36 179.2(9) . . . . ?
N8 C35 C36 N9 -1.6(12) . . . . ?
C37 N9 C36 C35 2.4(12) . . . . ?
C50 N9 C36 C35 -174.1(10) . . . . ?
C35 N8 C37 N9 1.2(11) . . . . ?
C34 N8 C37 N9 -177.8(8) . . . . ?
C35 N8 C37 Ir3 -178.6(7) . . . . ?
C34 N8 C37 Ir3 2.5(12) . . . . ?
C36 N9 C37 N8 -2.1(10) . . . . ?
C50 N9 C37 N8 174.0(10) . . . . ?
C36 N9 C37 Ir3 177.6(8) . . . . ?
C50 N9 C37 Ir3 -6.3(15) . . . . ?
C74 Ir3 C37 N8 -117.0(9) . . . . ?
N7 Ir3 C37 N8 38.3(7) . . . . ?
C75 Ir3 C37 N8 -155.1(8) . . . . ?
C71 Ir3 C37 N8 -42.7(13) . . . . ?
C70 Ir3 C37 N8 130(2) . . . . ?
C74 Ir3 C37 N9 63.3(10) . . . . ?
N7 Ir3 C37 N9 -141.4(9) . . . . ?
C75 Ir3 C37 N9 25.2(10) . . . . ?
C71 Ir3 C37 N9 137.6(11) . . . . ?
C70 Ir3 C37 N9 -50(3) . . . . ?
C27 N4 C38 C43 -102.5(12) . . . . ?
C28 N4 C38 C43 74.1(14) . . . . ?
C27 N4 C38 C39 86.7(14) . . . . ?
C28 N4 C38 C39 -96.7(13) . . . . ?
C43 C38 C39 C44 -177.5(12) . . . . ?
N4 C38 C39 C44 -7.0(18) . . . . ?
C43 C38 C39 C40 11.0(16) . . . . ?
N4 C38 C39 C40 -178.5(10) . . . . ?
C44 C39 C40 C41 -178.5(16) . . . . ?
C38 C39 C40 C41 -7(2) . . . . ?
C39 C40 C41 C42 3(3) . . . . ?
C40 C41 C42 C43 -3(2) . . . . ?
C39 C38 C43 C42 -12.0(17) . . . . ?
N4 C38 C43 C42 177.6(10) . . . . ?
C39 C38 C43 C47 177.7(11) . . . . ?
N4 C38 C43 C47 7.3(15) . . . . ?
C41 C42 C43 C38 7.3(18) . . . . ?
C41 C42 C43 C47 178.4(12) . . . . ?
C38 C39 C44 C45 -147.8(15) . . . . ?
C40 C39 C44 C45 23(2) . . . . ?
C38 C39 C44 C46 77(3) . . . . ?
C40 C39 C44 C46 -112(2) . . . . ?
C38 C43 C47 C49 127.4(12) . . . . ?
C42 C43 C47 C49 -43.5(15) . . . . ?
C38 C43 C47 C48 -106.9(11) . . . . ?
C42 C43 C47 C48 82.2(12) . . . . ?
C37 N9 C50 C55 84.3(13) . . . . ?
C36 N9 C50 C55 -100.1(12) . . . . ?
C37 N9 C50 C51 -98.0(12) . . . . ?
C36 N9 C50 C51 77.7(13) . . . . ?
C55 C50 C51 C52 -2.3(16) . . . . ?
N9 C50 C51 C52 -179.9(9) . . . . ?
C55 C50 C51 C56 177.2(10) . . . . ?
N9 C50 C51 C56 -0.4(15) . . . . ?
C50 C51 C52 C53 0.4(16) . . . . ?
C56 C51 C52 C53 -179.1(11) . . . . ?
C51 C52 C53 C54 1(2) . . . . ?
C52 C53 C54 C55 -1(2) . . . . ?
C51 C50 C55 C54 2.6(16) . . . . ?
N9 C50 C55 C54 -179.8(10) . . . . ?
C51 C50 C55 C59 -176.7(11) . . . . ?
N9 C50 C55 C59 0.9(16) . . . . ?
C53 C54 C55 C50 -1.0(17) . . . . ?
C53 C54 C55 C59 178.3(12) . . . . ?
C52 C51 C56 C57 73.4(14) . . . . ?
C50 C51 C56 C57 -106.1(13) . . . . ?
C52 C51 C56 C58 -48.3(16) . . . . ?
C50 C51 C56 C58 132.2(12) . . . . ?
C50 C55 C59 C60 -148.2(12) . . . . ?
C54 C55 C59 C60 32.6(16) . . . . ?
C50 C55 C59 C61 84.9(13) . . . . ?
C54 C55 C59 C61 -94.3(13) . . . . ?
C27 Ir2 C62 C63 -100.1(7) . . . . ?
N6 Ir2 C62 C63 176.6(8) . . . . ?
C67 Ir2 C62 C63 108.8(8) . . . . ?
C66 Ir2 C62 C63 73.1(8) . . . . ?
C27 Ir2 C62 C69 137.2(11) . . . . ?
N6 Ir2 C62 C69 53.9(17) . . . . ?
C67 Ir2 C62 C69 -13.8(11) . . . . ?
C63 Ir2 C62 C69 -122.7(14) . . . . ?
C66 Ir2 C62 C69 -49.6(11) . . . . ?
C69 C62 C63 C64 0(2) . . . . ?
Ir2 C62 C63 C64 -103.6(11) . . . . ?
C69 C62 C63 Ir2 103.4(13) . . . . ?
C27 Ir2 C63 C62 82.5(8) . . . . ?
N6 Ir2 C63 C62 -175.2(12) . . . . ?
C67 Ir2 C63 C62 -70.4(8) . . . . ?
C66 Ir2 C63 C62 -104.6(8) . . . . ?
C27 Ir2 C63 C64 -159.8(10) . . . . ?
N6 Ir2 C63 C64 -57.5(19) . . . . ?
C67 Ir2 C63 C64 47.3(11) . . . . ?
C62 Ir2 C63 C64 117.7(14) . . . . ?
C66 Ir2 C63 C64 13.1(10) . . . . ?
C62 C63 C64 C65 68(2) . . . . ?
Ir2 C63 C64 C65 -12(2) . . . . ?
C63 C64 C65 C66 1(3) . . . . ?
C64 C65 C66 C67 -67(2) . . . . ?
C64 C65 C66 Ir2 10(2) . . . . ?
C27 Ir2 C66 C67 -175(3) . . . . ?
N6 Ir2 C66 C67 -83.6(7) . . . . ?
C62 Ir2 C66 C67 74.6(8) . . . . ?
C63 Ir2 C66 C67 111.4(8) . . . . ?
C27 Ir2 C66 C65 62(3) . . . . ?
N6 Ir2 C66 C65 152.8(11) . . . . ?
C67 Ir2 C66 C65 -123.6(14) . . . . ?
C62 Ir2 C66 C65 -49.1(12) . . . . ?
C63 Ir2 C66 C65 -12.2(11) . . . . ?
C65 C66 C67 C68 -3(2) . . . . ?
Ir2 C66 C67 C68 -101.1(12) . . . . ?
C65 C66 C67 Ir2 98.1(13) . . . . ?
C27 Ir2 C67 C66 178.6(7) . . . . ?
N6 Ir2 C67 C66 97.1(7) . . . . ?
C62 Ir2 C67 C66 -103.6(8) . . . . ?
C63 Ir2 C67 C66 -67.5(7) . . . . ?
C27 Ir2 C67 C68 -60.7(14) . . . . ?
N6 Ir2 C67 C68 -142.2(10) . . . . ?
C62 Ir2 C67 C68 17.2(10) . . . . ?
C63 Ir2 C67 C68 53.2(11) . . . . ?
C66 Ir2 C67 C68 120.7(13) . . . . ?
C66 C67 C68 C69 63(2) . . . . ?
Ir2 C67 C68 C69 -20(2) . . . . ?
C67 C68 C69 C62 9(3) . . . . ?
C63 C62 C69 C68 -76(2) . . . . ?
Ir2 C62 C69 C68 6(2) . . . . ?
C37 Ir3 C70 C71 -174(2) . . . . ?
C74 Ir3 C70 C71 72.1(8) . . . . ?
N7 Ir3 C70 C71 -83.9(7) . . . . ?
C75 Ir3 C70 C71 108.8(8) . . . . ?
C37 Ir3 C70 C77 72(3) . . . . ?
C74 Ir3 C70 C77 -41.2(11) . . . . ?
N7 Ir3 C70 C77 162.7(11) . . . . ?
C75 Ir3 C70 C77 -4.5(11) . . . . ?
C71 Ir3 C70 C77 -113.3(14) . . . . ?
C77 C70 C71 C72 1(2) . . . . ?
Ir3 C70 C71 C72 -104.2(14) . . . . ?
C77 C70 C71 Ir3 105.2(10) . . . . ?
C37 Ir3 C71 C70 177.8(8) . . . . ?
C74 Ir3 C71 C70 -104.7(8) . . . . ?
N7 Ir3 C71 C70 98.2(7) . . . . ?
C75 Ir3 C71 C70 -68.5(8) . . . . ?
C37 Ir3 C71 C72 -55.1(18) . . . . ?
C74 Ir3 C71 C72 22.4(14) . . . . ?
N7 Ir3 C71 C72 -134.7(14) . . . . ?
C75 Ir3 C71 C72 58.6(15) . . . . ?
C70 Ir3 C71 C72 127.1(17) . . . . ?
C70 C71 C72 C73 51(3) . . . . ?
Ir3 C71 C72 C73 -35(2) . . . . ?
C71 C72 C73 C74 29(3) . . . . ?
C72 C73 C74 C75 -88(2) . . . . ?
C72 C73 C74 Ir3 -10(2) . . . . ?
C37 Ir3 C74 C75 -99.0(7) . . . . ?
N7 Ir3 C74 C75 176.1(8) . . . . ?
C71 Ir3 C74 C75 106.9(8) . . . . ?
C70 Ir3 C74 C75 71.9(8) . . . . ?
C37 Ir3 C74 C73 146.4(11) . . . . ?
N7 Ir3 C74 C73 61.4(15) . . . . ?
C75 Ir3 C74 C73 -114.6(13) . . . . ?
C71 Ir3 C74 C73 -7.7(12) . . . . ?
C70 Ir3 C74 C73 -42.7(12) . . . . ?
C73 C74 C75 C76 -1(2) . . . . ?
Ir3 C74 C75 C76 -103.7(13) . . . . ?
C73 C74 C75 Ir3 102.4(12) . . . . ?
C37 Ir3 C75 C74 85.1(7) . . . . ?
N7 Ir3 C75 C74 -173.0(14) . . . . ?
C71 Ir3 C75 C74 -70.4(8) . . . . ?
C70 Ir3 C75 C74 -104.7(8) . . . . ?
C37 Ir3 C75 C76 -150.6(11) . . . . ?
C74 Ir3 C75 C76 124.3(14) . . . . ?
N7 Ir3 C75 C76 -49(2) . . . . ?
C71 Ir3 C75 C76 53.9(12) . . . . ?
C70 Ir3 C75 C76 19.6(11) . . . . ?
C74 C75 C76 C77 50(2) . . . . ?
Ir3 C75 C76 C77 -32.3(18) . . . . ?
C75 C76 C77 C70 29(2) . . . . ?
C71 C70 C77 C76 -91.6(18) . . . . ?
Ir3 C70 C77 C76 -13(2) . . . . ?
